data_1517445
loop_
_publ_author_name
'Demir, Selvan'
'Nippe, Michael'
'Gonzalez, Miguel I.'
'Long, Jeffrey R.'

_publ_section_title
;
 Exchange coupling and magnetic blocking in dilanthanide complexes bridged
 by the multi-electron redox-active ligand
 2,3,5,6-tetra(2-pyridyl)pyrazine
;
_journal_issue 12
_journal_name_full 'Chem. Sci.'
_journal_page_first 4701
_journal_paper_doi 10.1039/C4SC02154A
_journal_volume 5
_journal_year 2014
_chemical_formula_moiety 'C64 H76 Gd2 N6, 4(C4 H8 O), C24 H20 B'
_chemical_formula_sum 'C104 H128 B Gd2 N6 O4'
_chemical_formula_weight 1851.43
_chemical_name_systematic
;
 ? 
;
_space_group_crystal_system triclinic
_space_group_IT_number 2
_space_group_name_Hall '-P 1'
_space_group_name_H-M_alt 'P -1'
_symmetry_space_group_name_Hall '-P 1'
_symmetry_space_group_name_H-M 'P -1'
_atom_sites_solution_hydrogens geom
_atom_sites_solution_primary direct
_atom_sites_solution_secondary difmap
_audit_creation_date 2013-05-26
_audit_creation_method
;
  Olex2 1.2
  (compiled Apr 23 2013 17:59:47, GUI svn.r4466)
;
_cell_angle_alpha 115.277(2)
_cell_angle_beta 98.616(2)
_cell_angle_gamma 102.884(2)
_cell_formula_units_Z 2
_cell_length_a 16.4717(6)
_cell_length_b 17.8945(7)
_cell_length_c 18.2112(7)
_cell_measurement_reflns_used 9763
_cell_measurement_temperature 100(2)
_cell_measurement_theta_max 25.3074
_cell_measurement_theta_min 2.3351
_cell_volume 4545.2(3)
_computing_cell_refinement 'Bruker APEX2 v. 2009.1'
_computing_data_collection 'Bruker APEX2 v. 2009.1'
_computing_data_reduction 'Bruker APEX2 v. 2009.1'
_computing_molecular_graphics
;
O. V. Dolomanov, L. J. Bourhis, R. J. Gildea, J. A. K. Howard and H. Puschmann,
OLEX2: a complete structure solution, refinement and analysis program.
J. Appl. Cryst. (2009). 42, 339-341.
;
_computing_publication_material
;
O. V. Dolomanov, L. J. Bourhis, R. J. Gildea, J. A. K. Howard and H. Puschmann,
OLEX2: a complete structure solution, refinement and analysis program.
J. Appl. Cryst. (2009). 42, 339-341.
;
_computing_structure_refinement 'SHELXL-97 (Sheldrick, 2008)'
_computing_structure_solution 'SHELXS-97 (Sheldrick, 2008)'
_diffrn_ambient_temperature 100(2)
_diffrn_measured_fraction_theta_full 0.991
_diffrn_measured_fraction_theta_max 0.991
_diffrn_measurement_device_type 'Bruker APEX-II CCD'
_diffrn_measurement_method '\f and \w scans'
_diffrn_radiation_monochromator graphite
_diffrn_radiation_type MoK\a
_diffrn_radiation_wavelength 0.71073
_diffrn_reflns_av_R_equivalents 0.0831
_diffrn_reflns_av_unetI/netI 0.0840
_diffrn_reflns_limit_h_max 19
_diffrn_reflns_limit_h_min -19
_diffrn_reflns_limit_k_max 21
_diffrn_reflns_limit_k_min -21
_diffrn_reflns_limit_l_max 21
_diffrn_reflns_limit_l_min -20
_diffrn_reflns_number 88606
_diffrn_reflns_theta_full 25.42
_diffrn_reflns_theta_max 25.42
_diffrn_reflns_theta_min 1.32
_diffrn_source 'fine-focus sealed tube'
_exptl_absorpt_coefficient_mu 1.502
_exptl_absorpt_correction_T_max 0.8893
_exptl_absorpt_correction_T_min 0.7533
_exptl_absorpt_correction_type multi-scan
_exptl_absorpt_process_details SADABS
_exptl_crystal_colour red
_exptl_crystal_density_diffrn 1.353
_exptl_crystal_density_method 'not measured'
_exptl_crystal_description block
_exptl_crystal_F_000 1918
_exptl_crystal_size_max 0.2
_exptl_crystal_size_mid 0.08
_exptl_crystal_size_min 0.08
_refine_diff_density_max 1.343
_refine_diff_density_min -0.809
_refine_diff_density_rms 0.133
_refine_ls_extinction_method none
_refine_ls_goodness_of_fit_ref 1.039
_refine_ls_hydrogen_treatment constr
_refine_ls_matrix_type full
_refine_ls_number_parameters 1074
_refine_ls_number_reflns 16634
_refine_ls_number_restraints 0
_refine_ls_restrained_S_all 1.039
_refine_ls_R_factor_all 0.0757
_refine_ls_R_factor_gt 0.0423
_refine_ls_shift/su_max 0.004
_refine_ls_shift/su_mean 0.000
_refine_ls_structure_factor_coef Fsqd
_refine_ls_weighting_details 'calc w=1/[\s^2^(Fo^2^)+(0.0272P)^2^+6.0673P] where P=(Fo^2^+2Fc^2^)/3'
_refine_ls_weighting_scheme calc
_refine_ls_wR_factor_gt 0.0745
_refine_ls_wR_factor_ref 0.0850
_reflns_number_gt 11925
_reflns_number_total 16634
_reflns_threshold_expression >2sigma(I)
_cod_data_source_file c4sc02154a3.cif
_cod_data_source_block compound1
_cod_depositor_comments 'Adding full bibliography for 1517443--1517446.cif.'
_cod_database_code 1517445
_olex2_refinement_description
;
1. Fixed Uiso
 At 1.2 times of:
  All C(H) groups, All C(H,H) groups
 At 1.5 times of:
  All C(H,H,H) groups
2.a Secondary CH2 refined with riding coordinates:
 C1S(H1SA,H1SB), C2S(H2SA,H2SB), C3S(H3SA,H3SB), C4S(H4SA,H4SB), C5S(H5SA,
 H5SB), C6S(H6SA,H6SB), C7S(H7SA,H7SB), C8S(H8SA,H8SB), C9S(H9SA,H9SB),
 C10S(H10A,H10B), C11S(H11A,H11B), C12S(H12A,H12B), C13S(H13A,H13B), C14S(H14A,
 H14B), C15S(H15A,H15B), C16S(H16A,H16B)
2.b Aromatic/amide H refined with riding coordinates:
 C1(H1), C2(H2), C3(H3), C4(H4), C11(H11), C12(H12), C13(H13), C14(H14),
 C15(H15), C16(H16), C17(H17), C18(H18), C20(H20), C21(H21), C22(H22), C23(H23),
  C66(H66), C67(H67), C68(H68), C69(H69), C70(H70), C72(H72), C73(H73),
 C74(H74), C75(H75), C76(H76), C78(H78), C79(H79), C80(H80), C81(H81), C82(H82),
  C84(H84), C85(H85), C86(H86), C87(H87), C88(H88)
2.c Idealised Me refined as rotating group:
 C30(H30A,H30B,H30C), C31(H31A,H31B,H31C), C32(H32A,H32B,H32C), C33(H33A,H33B,
 H33C), C34(H34A,H34B,H34C), C40(H40A,H40B,H40C), C41(H41A,H41B,H41C), C42(H42A,
 H42B,H42C), C43(H43A,H43B,H43C), C44(H44A,H44B,H44C), C50(H50A,H50B,H50C),
 C51(H51A,H51B,H51C), C52(H52A,H52B,H52C), C53(H53A,H53B,H53C), C54(H54A,H54B,
 H54C), C60(H60A,H60B,H60C), C61(H61A,H61B,H61C), C62(H62A,H62B,H62C), C63(H63A,
 H63B,H63C), C64(H64A,H64B,H64C)
;

loop_
_space_group_symop_id
_space_group_symop_operation_xyz
1 'x, y, z'
2 '-x, -y, -z'

loop_
_atom_site_label
_atom_site_type_symbol
_atom_site_fract_x
_atom_site_fract_y
_atom_site_fract_z
_atom_site_U_iso_or_equiv
_atom_site_adp_type
_atom_site_occupancy
_atom_site_symmetry_multiplicity
_atom_site_calc_flag
_atom_site_refinement_flags
Gd1 Gd 0.656158(14) 0.131156(13) 0.370713(13) 0.01020(7) Uani 1 1 d .
Gd2 Gd 1.160749(14) 0.293031(13) 0.531544(13) 0.00977(7) Uani 1 1 d .
O1S O 0.7879(2) 0.2488(2) 0.7507(2) 0.0376(10) Uani 1 1 d .
O2S O 0.5529(3) 0.3904(3) 0.7401(2) 0.0476(11) Uani 1 1 d .
O3S O 0.5292(3) -0.2307(3) 0.0312(3) 0.0562(12) Uani 1 1 d .
O4S O 0.8507(3) 0.1178(3) 0.0778(2) 0.0497(11) Uani 1 1 d .
N1 N 0.7305(2) 0.0458(2) 0.2705(2) 0.0136(9) Uani 1 1 d .
N2 N 0.8180(2) 0.1816(2) 0.4232(2) 0.0109(8) Uani 1 1 d .
N3 N 0.7220(2) 0.2584(2) 0.5171(2) 0.0129(8) Uani 1 1 d .
N4 N 1.0982(2) 0.2192(2) 0.3749(2) 0.0127(8) Uani 1 1 d .
N5 N 0.9986(2) 0.2377(2) 0.4798(2) 0.0120(8) Uani 1 1 d .
N6 N 1.0830(2) 0.3198(2) 0.6452(2) 0.0119(8) Uani 1 1 d .
C1 C 0.6843(3) -0.0293(3) 0.1988(3) 0.0166(11) Uani 1 1 d .
H1 H 0.6230 -0.0437 0.1828 0.020 Uiso 1 1 calc R
C1S C 0.7853(4) 0.1700(3) 0.7530(3) 0.0327(14) Uani 1 1 d .
H1SA H 0.8304 0.1475 0.7295 0.039 Uiso 1 1 calc R
H1SB H 0.7280 0.1252 0.7193 0.039 Uiso 1 1 calc R
C2 C 0.7214(3) -0.0864(3) 0.1474(3) 0.0194(11) Uani 1 1 d .
H2 H 0.6866 -0.1371 0.0964 0.023 Uiso 1 1 calc R
C2S C 0.8016(4) 0.1911(4) 0.8450(3) 0.0463(16) Uani 1 1 d .
H2SA H 0.7705 0.1405 0.8507 0.056 Uiso 1 1 calc R
H2SB H 0.8643 0.2094 0.8728 0.056 Uiso 1 1 calc R
C3 C 0.8103(3) -0.0678(3) 0.1722(3) 0.0194(11) Uani 1 1 d .
H3 H 0.8377 -0.1064 0.1397 0.023 Uiso 1 1 calc R
C3S C 0.7654(4) 0.2657(4) 0.8814(4) 0.0467(16) Uani 1 1 d .
H3SA H 0.7917 0.3023 0.9432 0.056 Uiso 1 1 calc R
H3SB H 0.7016 0.2444 0.8693 0.056 Uiso 1 1 calc R
C4 C 0.8580(3) 0.0081(3) 0.2453(3) 0.0148(10) Uani 1 1 d .
H4 H 0.9190 0.0214 0.2640 0.018 Uiso 1 1 calc R
C4S C 0.7928(4) 0.3147(4) 0.8339(4) 0.0403(15) Uani 1 1 d .
H4SA H 0.7534 0.3481 0.8300 0.048 Uiso 1 1 calc R
H4SB H 0.8526 0.3557 0.8630 0.048 Uiso 1 1 calc R
C5 C 0.8180(3) 0.0657(3) 0.2920(3) 0.0131(10) Uani 1 1 d .
C5S C 0.5512(4) 0.3179(4) 0.7547(3) 0.0418(16) Uani 1 1 d .
H5SA H 0.6072 0.3063 0.7544 0.050 Uiso 1 1 calc R
H5SB H 0.5045 0.2650 0.7100 0.050 Uiso 1 1 calc R
C6 C 0.8659(3) 0.1469(3) 0.3702(3) 0.0111(10) Uani 1 1 d .
C6S C 0.5346(4) 0.3415(4) 0.8416(3) 0.0396(15) Uani 1 1 d .
H6SA H 0.4831 0.2971 0.8371 0.047 Uiso 1 1 calc R
H6SB H 0.5854 0.3467 0.8824 0.047 Uiso 1 1 calc R
C7 C 0.9568(3) 0.1896(3) 0.3955(3) 0.0129(10) Uani 1 1 d .
C7S C 0.5193(3) 0.4292(3) 0.8678(3) 0.0324(14) Uani 1 1 d .
H7SA H 0.4568 0.4215 0.8508 0.039 Uiso 1 1 calc R
H7SB H 0.5426 0.4677 0.9297 0.039 Uiso 1 1 calc R
C8 C 0.9492(3) 0.2574(3) 0.5357(3) 0.0124(10) Uani 1 1 d .
C8S C 0.5681(4) 0.4652(4) 0.8207(4) 0.0413(15) Uani 1 1 d .
H8SA H 0.5458 0.5095 0.8137 0.050 Uiso 1 1 calc R
H8SB H 0.6307 0.4922 0.8507 0.050 Uiso 1 1 calc R
C9 C 0.8605(3) 0.2434(3) 0.5037(3) 0.0105(10) Uani 1 1 d .
C9S C 0.5300(4) -0.3138(4) -0.0305(4) 0.063(2) Uani 1 1 d .
H9SA H 0.5167 -0.3573 -0.0104 0.076 Uiso 1 1 calc R
H9SB H 0.5878 -0.3089 -0.0409 0.076 Uiso 1 1 calc R
C10 C 0.8086(3) 0.2940(3) 0.5511(3) 0.0120(10) Uani 1 1 d .
C10S C 0.4634(4) -0.3407(4) -0.1088(4) 0.061(2) Uani 1 1 d .
H10A H 0.4873 -0.3609 -0.1580 0.073 Uiso 1 1 calc R
H10B H 0.4128 -0.3890 -0.1183 0.073 Uiso 1 1 calc R
C11 C 0.8462(3) 0.3756(3) 0.6239(3) 0.0156(11) Uani 1 1 d .
H11 H 0.9075 0.4012 0.6448 0.019 Uiso 1 1 calc R
C11S C 0.4387(7) -0.2673(5) -0.0986(5) 0.153(6) Uani 1 1 d .
H11A H 0.3751 -0.2814 -0.1089 0.184 Uiso 1 1 calc R
H11B H 0.4562 -0.2476 -0.1388 0.184 Uiso 1 1 calc R
C12 C 0.7932(3) 0.4185(3) 0.6650(3) 0.0204(11) Uani 1 1 d .
H12 H 0.8176 0.4732 0.7150 0.024 Uiso 1 1 calc R
C12S C 0.4845(7) -0.1971(6) -0.0085(5) 0.147(5) Uani 1 1 d .
H12A H 0.5248 -0.1465 -0.0079 0.176 Uiso 1 1 calc R
H12B H 0.4417 -0.1769 0.0211 0.176 Uiso 1 1 calc R
C13 C 0.7048(3) 0.3811(3) 0.6324(3) 0.0191(11) Uani 1 1 d .
H13 H 0.6670 0.4085 0.6602 0.023 Uiso 1 1 calc R
C13S C 0.7920(4) 0.0349(4) 0.0225(4) 0.0549(18) Uani 1 1 d .
H13A H 0.7651 0.0086 0.0547 0.066 Uiso 1 1 calc R
H13B H 0.8222 -0.0034 -0.0112 0.066 Uiso 1 1 calc R
C14 C 0.6723(3) 0.3027(3) 0.5586(3) 0.0149(11) Uani 1 1 d .
H14 H 0.6112 0.2782 0.5354 0.018 Uiso 1 1 calc R
C14S C 0.7236(4) 0.0442(4) -0.0347(4) 0.060(2) Uani 1 1 d .
H14A H 0.6649 0.0097 -0.0401 0.072 Uiso 1 1 calc R
H14B H 0.7327 0.0252 -0.0916 0.072 Uiso 1 1 calc R
C15 C 1.1504(3) 0.2235(3) 0.3255(3) 0.0162(11) Uani 1 1 d .
H15 H 1.2112 0.2420 0.3497 0.019 Uiso 1 1 calc R
C15S C 0.7363(4) 0.1417(5) 0.0100(4) 0.0525(19) Uani 1 1 d .
H15A H 0.7202 0.1625 -0.0308 0.063 Uiso 1 1 calc R
H15B H 0.7023 0.1564 0.0517 0.063 Uiso 1 1 calc R
C16 C 1.1210(3) 0.2025(3) 0.2415(3) 0.0178(11) Uani 1 1 d .
H16 H 1.1605 0.2055 0.2089 0.021 Uiso 1 1 calc R
C16S C 0.8317(4) 0.1785(4) 0.0524(4) 0.0439(16) Uani 1 1 d .
H16A H 0.8647 0.1837 0.0127 0.053 Uiso 1 1 calc R
H16B H 0.8465 0.2368 0.1020 0.053 Uiso 1 1 calc R
C17 C 1.0329(3) 0.1772(3) 0.2065(3) 0.0197(11) Uani 1 1 d .
H17 H 1.0106 0.1641 0.1496 0.024 Uiso 1 1 calc R
C18 C 0.9774(3) 0.1712(3) 0.2553(3) 0.0157(11) Uani 1 1 d .
H18 H 0.9165 0.1540 0.2321 0.019 Uiso 1 1 calc R
C19 C 1.0111(3) 0.1907(3) 0.3387(3) 0.0120(10) Uani 1 1 d .
C20 C 1.1265(3) 0.3510(3) 0.7263(3) 0.0138(10) Uani 1 1 d .
H20 H 1.1879 0.3737 0.7417 0.017 Uiso 1 1 calc R
C21 C 1.0877(3) 0.3524(3) 0.7887(3) 0.0179(11) Uani 1 1 d .
H21 H 1.1211 0.3771 0.8457 0.022 Uiso 1 1 calc R
C22 C 0.9989(3) 0.3167(3) 0.7655(3) 0.0185(11) Uani 1 1 d .
H22 H 0.9700 0.3145 0.8063 0.022 Uiso 1 1 calc R
C23 C 0.9521(3) 0.2842(3) 0.6831(3) 0.0157(11) Uani 1 1 d .
H23 H 0.8909 0.2584 0.6664 0.019 Uiso 1 1 calc R
C24 C 0.9956(3) 0.2897(3) 0.6240(3) 0.0120(10) Uani 1 1 d .
C25 C 0.6773(3) 0.2108(3) 0.2740(3) 0.0155(11) Uani 1 1 d .
C26 C 0.5977(3) 0.1428(3) 0.2268(3) 0.0213(12) Uani 1 1 d .
C27 C 0.5361(3) 0.1625(3) 0.2733(3) 0.0193(11) Uani 1 1 d .
C28 C 0.5778(3) 0.2432(3) 0.3480(3) 0.0166(11) Uani 1 1 d .
C29 C 0.6649(3) 0.2724(3) 0.3484(3) 0.0165(11) Uani 1 1 d .
C30 C 0.7593(3) 0.2225(3) 0.2468(3) 0.0284(13) Uani 1 1 d .
H30A H 0.8096 0.2442 0.2952 0.043 Uiso 1 1 calc R
H30B H 0.7635 0.2645 0.2253 0.043 Uiso 1 1 calc R
H30C H 0.7581 0.1663 0.2021 0.043 Uiso 1 1 calc R
C31 C 0.5744(4) 0.0718(3) 0.1377(3) 0.0295(13) Uani 1 1 d .
H31A H 0.6263 0.0571 0.1251 0.044 Uiso 1 1 calc R
H31B H 0.5510 0.0917 0.0992 0.044 Uiso 1 1 calc R
H31C H 0.5307 0.0202 0.1304 0.044 Uiso 1 1 calc R
C32 C 0.4405(3) 0.1166(3) 0.2395(3) 0.0322(14) Uani 1 1 d .
H32A H 0.4160 0.1319 0.1975 0.048 Uiso 1 1 calc R
H32B H 0.4134 0.1343 0.2859 0.048 Uiso 1 1 calc R
H32C H 0.4293 0.0534 0.2129 0.048 Uiso 1 1 calc R
C33 C 0.5319(3) 0.2963(3) 0.4058(3) 0.0274(13) Uani 1 1 d .
H33A H 0.4937 0.2595 0.4223 0.041 Uiso 1 1 calc R
H33B H 0.4974 0.3184 0.3762 0.041 Uiso 1 1 calc R
H33C H 0.5749 0.3456 0.4565 0.041 Uiso 1 1 calc R
C34 C 0.7329(3) 0.3589(3) 0.4115(3) 0.0254(12) Uani 1 1 d .
H34A H 0.7169 0.3828 0.4645 0.038 Uiso 1 1 calc R
H34B H 0.7366 0.3998 0.3886 0.038 Uiso 1 1 calc R
H34C H 0.7893 0.3502 0.4221 0.038 Uiso 1 1 calc R
C35 C 0.5906(3) 0.0790(3) 0.4777(3) 0.0155(11) Uani 1 1 d .
C36 C 0.5229(3) 0.0416(3) 0.4034(3) 0.0176(11) Uani 1 1 d .
C37 C 0.5451(3) -0.0233(3) 0.3371(3) 0.0168(11) Uani 1 1 d .
C38 C 0.6265(3) -0.0247(3) 0.3727(3) 0.0167(11) Uani 1 1 d .
C39 C 0.6567(3) 0.0404(3) 0.4587(3) 0.0178(11) Uani 1 1 d .
C40 C 0.5852(3) 0.1350(3) 0.5644(3) 0.0261(13) Uani 1 1 d .
H40A H 0.6436 0.1718 0.6016 0.039 Uiso 1 1 calc R
H40B H 0.5580 0.0979 0.5867 0.039 Uiso 1 1 calc R
H40C H 0.5503 0.1721 0.5617 0.039 Uiso 1 1 calc R
C41 C 0.4364(3) 0.0559(3) 0.3983(3) 0.0271(13) Uani 1 1 d .
H41A H 0.4441 0.1173 0.4144 0.041 Uiso 1 1 calc R
H41B H 0.4096 0.0409 0.4369 0.041 Uiso 1 1 calc R
H41C H 0.3989 0.0189 0.3403 0.041 Uiso 1 1 calc R
C42 C 0.4834(3) -0.0893(3) 0.2506(3) 0.0250(12) Uani 1 1 d .
H42A H 0.4640 -0.0585 0.2216 0.037 Uiso 1 1 calc R
H42B H 0.4331 -0.1246 0.2572 0.037 Uiso 1 1 calc R
H42C H 0.5133 -0.1273 0.2172 0.037 Uiso 1 1 calc R
C43 C 0.6706(3) -0.0911(3) 0.3343(3) 0.0249(12) Uani 1 1 d .
H43A H 0.6397 -0.1294 0.2743 0.037 Uiso 1 1 calc R
H43B H 0.6703 -0.1260 0.3637 0.037 Uiso 1 1 calc R
H43C H 0.7306 -0.0612 0.3399 0.037 Uiso 1 1 calc R
C44 C 0.7393(3) 0.0578(3) 0.5200(3) 0.0274(13) Uani 1 1 d .
H44A H 0.7871 0.0608 0.4941 0.041 Uiso 1 1 calc R
H44B H 0.7330 0.0106 0.5348 0.041 Uiso 1 1 calc R
H44C H 0.7517 0.1133 0.5712 0.041 Uiso 1 1 calc R
C45 C 1.2525(3) 0.4235(3) 0.5042(3) 0.0141(10) Uani 1 1 d .
C46 C 1.1667(3) 0.4255(3) 0.4942(3) 0.0151(11) Uani 1 1 d .
C47 C 1.1504(3) 0.4544(3) 0.5743(3) 0.0137(10) Uani 1 1 d .
C48 C 1.2264(3) 0.4707(3) 0.6337(3) 0.0125(10) Uani 1 1 d .
C49 C 1.2900(3) 0.4515(3) 0.5909(3) 0.0144(11) Uani 1 1 d .
C50 C 1.3046(3) 0.4146(3) 0.4405(3) 0.0250(12) Uani 1 1 d .
H50A H 1.3382 0.3757 0.4402 0.037 Uiso 1 1 calc R
H50B H 1.3441 0.4721 0.4561 0.037 Uiso 1 1 calc R
H50C H 1.2651 0.3902 0.3841 0.037 Uiso 1 1 calc R
C51 C 1.1059(3) 0.4135(3) 0.4160(3) 0.0236(12) Uani 1 1 d .
H51A H 1.1245 0.3818 0.3662 0.035 Uiso 1 1 calc R
H51B H 1.1068 0.4707 0.4218 0.035 Uiso 1 1 calc R
H51C H 1.0469 0.3801 0.4095 0.035 Uiso 1 1 calc R
C52 C 1.0703(3) 0.4763(3) 0.5933(3) 0.0223(12) Uani 1 1 d .
H52A H 1.0196 0.4348 0.5456 0.033 Uiso 1 1 calc R
H52B H 1.0762 0.5356 0.6025 0.033 Uiso 1 1 calc R
H52C H 1.0630 0.4728 0.6443 0.033 Uiso 1 1 calc R
C53 C 1.2462(3) 0.5213(3) 0.7291(3) 0.0196(11) Uani 1 1 d .
H53A H 1.1922 0.5129 0.7455 0.029 Uiso 1 1 calc R
H53B H 1.2735 0.5835 0.7483 0.029 Uiso 1 1 calc R
H53C H 1.2857 0.5002 0.7552 0.029 Uiso 1 1 calc R
C54 C 1.3852(3) 0.4786(3) 0.6343(3) 0.0246(12) Uani 1 1 d .
H54A H 1.4152 0.4521 0.5923 0.037 Uiso 1 1 calc R
H54B H 1.3921 0.4589 0.6768 0.037 Uiso 1 1 calc R
H54C H 1.4101 0.5423 0.6618 0.037 Uiso 1 1 calc R
C55 C 1.2581(3) 0.2362(3) 0.6149(3) 0.0163(11) Uani 1 1 d .
C56 C 1.1743(3) 0.1742(3) 0.5853(3) 0.0160(11) Uani 1 1 d .
C57 C 1.1537(3) 0.1268(3) 0.4964(3) 0.0157(11) Uani 1 1 d .
C58 C 1.2260(3) 0.1563(3) 0.4709(3) 0.0137(10) Uani 1 1 d .
C59 C 1.2905(3) 0.2244(3) 0.5437(3) 0.0133(10) Uani 1 1 d .
C60 C 1.3114(3) 0.2957(3) 0.7054(3) 0.0222(12) Uani 1 1 d .
H60A H 1.3227 0.3566 0.7178 0.033 Uiso 1 1 calc R
H60B H 1.3665 0.2842 0.7141 0.033 Uiso 1 1 calc R
H60C H 1.2796 0.2849 0.7431 0.033 Uiso 1 1 calc R
C61 C 1.1204(3) 0.1512(3) 0.6375(3) 0.0228(12) Uani 1 1 d .
H61A H 1.1464 0.1943 0.6973 0.034 Uiso 1 1 calc R
H61B H 1.1187 0.0931 0.6297 0.034 Uiso 1 1 calc R
H61C H 1.0614 0.1512 0.6193 0.034 Uiso 1 1 calc R
C62 C 1.0734(3) 0.0507(3) 0.4385(3) 0.0232(12) Uani 1 1 d .
H62A H 1.0249 0.0574 0.4633 0.035 Uiso 1 1 calc R
H62B H 1.0835 -0.0037 0.4310 0.035 Uiso 1 1 calc R
H62C H 1.0594 0.0491 0.3834 0.035 Uiso 1 1 calc R
C63 C 1.2384(3) 0.1112(3) 0.3843(3) 0.0221(12) Uani 1 1 d .
H63A H 1.1833 0.0903 0.3413 0.033 Uiso 1 1 calc R
H63B H 1.2580 0.0616 0.3785 0.033 Uiso 1 1 calc R
H63C H 1.2820 0.1524 0.3765 0.033 Uiso 1 1 calc R
C64 C 1.3819(3) 0.2658(3) 0.5474(3) 0.0254(12) Uani 1 1 d .
H64A H 1.3814 0.2837 0.5034 0.038 Uiso 1 1 calc R
H64B H 1.4136 0.2238 0.5381 0.038 Uiso 1 1 calc R
H64C H 1.4105 0.3171 0.6030 0.038 Uiso 1 1 calc R
C65 C 1.1955(3) 0.3680(3) 1.0015(3) 0.0157(11) Uani 1 1 d .
C66 C 1.2490(3) 0.3328(3) 0.9519(3) 0.0175(11) Uani 1 1 d .
H66 H 1.2479 0.2748 0.9376 0.021 Uiso 1 1 calc R
C67 C 1.3030(3) 0.3780(3) 0.9229(3) 0.0234(12) Uani 1 1 d .
H67 H 1.3388 0.3516 0.8909 0.028 Uiso 1 1 calc R
C68 C 1.3050(3) 0.4621(3) 0.9407(3) 0.0253(12) Uani 1 1 d .
H68 H 1.3405 0.4929 0.9195 0.030 Uiso 1 1 calc R
C69 C 1.2549(3) 0.5001(3) 0.9895(3) 0.0255(12) Uani 1 1 d .
H69 H 1.2565 0.5580 1.0030 0.031 Uiso 1 1 calc R
C70 C 1.2015(3) 0.4538(3) 1.0194(3) 0.0218(12) Uani 1 1 d .
H70 H 1.1679 0.4817 1.0534 0.026 Uiso 1 1 calc R
C71 C 1.0716(3) 0.3569(3) 1.0837(3) 0.0180(11) Uani 1 1 d .
C72 C 1.0605(3) 0.3640(3) 1.1614(3) 0.0199(11) Uani 1 1 d .
H72 H 1.0945 0.3427 1.1897 0.024 Uiso 1 1 calc R
C73 C 1.0016(3) 0.4013(3) 1.1986(3) 0.0278(13) Uani 1 1 d .
H73 H 0.9957 0.4045 1.2509 0.033 Uiso 1 1 calc R
C74 C 0.9515(3) 0.4336(3) 1.1590(3) 0.0327(14) Uani 1 1 d .
H74 H 0.9122 0.4603 1.1846 0.039 Uiso 1 1 calc R
C75 C 0.9593(3) 0.4264(3) 1.0820(3) 0.0335(14) Uani 1 1 d .
H75 H 0.9252 0.4483 1.0544 0.040 Uiso 1 1 calc R
C76 C 1.0168(3) 0.3875(3) 1.0449(3) 0.0269(13) Uani 1 1 d .
H76 H 1.0193 0.3812 0.9908 0.032 Uiso 1 1 calc R
C77 C 1.2107(3) 0.2993(3) 1.1003(3) 0.0163(11) Uani 1 1 d .
C78 C 1.2338(3) 0.2232(3) 1.0786(3) 0.0235(12) Uani 1 1 d .
H78 H 1.2022 0.1728 1.0261 0.028 Uiso 1 1 calc R
C79 C 1.3009(4) 0.2188(4) 1.1309(3) 0.0336(14) Uani 1 1 d .
H79 H 1.3139 0.1658 1.1138 0.040 Uiso 1 1 calc R
C80 C 1.3490(4) 0.2904(4) 1.2071(3) 0.0332(14) Uani 1 1 d .
H80 H 1.3951 0.2874 1.2428 0.040 Uiso 1 1 calc R
C81 C 1.3287(3) 0.3669(3) 1.2307(3) 0.0275(13) Uani 1 1 d .
H81 H 1.3611 0.4170 1.2831 0.033 Uiso 1 1 calc R
C82 C 1.2613(3) 0.3704(3) 1.1782(3) 0.0204(11) Uani 1 1 d .
H82 H 1.2488 0.4238 1.1958 0.024 Uiso 1 1 calc R
C83 C 1.0741(3) 0.2150(3) 0.9585(3) 0.0195(11) Uani 1 1 d .
C84 C 1.0347(3) 0.1473(3) 0.9738(3) 0.0304(13) Uani 1 1 d .
H84 H 1.0471 0.1568 1.0303 0.036 Uiso 1 1 calc R
C85 C 0.9781(4) 0.0669(3) 0.9103(4) 0.0391(15) Uani 1 1 d .
H85 H 0.9534 0.0227 0.9238 0.047 Uiso 1 1 calc R
C86 C 0.9578(3) 0.0514(3) 0.8275(3) 0.0344(14) Uani 1 1 d .
H86 H 0.9199 -0.0036 0.7836 0.041 Uiso 1 1 calc R
C87 C 0.9931(3) 0.1167(3) 0.8093(3) 0.0274(13) Uani 1 1 d .
H87 H 0.9785 0.1074 0.7529 0.033 Uiso 1 1 calc R
C88 C 1.0499(3) 0.1960(3) 0.8736(3) 0.0213(12) Uani 1 1 d .
H88 H 1.0736 0.2399 0.8594 0.026 Uiso 1 1 calc R
B1 B 1.1373(4) 0.3095(3) 1.0365(3) 0.0171(13) Uani 1 1 d .

loop_
_atom_site_aniso_label
_atom_site_aniso_U_11
_atom_site_aniso_U_22
_atom_site_aniso_U_33
_atom_site_aniso_U_23
_atom_site_aniso_U_13
_atom_site_aniso_U_12
Gd1 0.00963(14) 0.00975(13) 0.01178(13) 0.00487(10) 0.00390(10) 0.00407(10)
Gd2 0.00916(14) 0.01042(13) 0.00990(13) 0.00427(10) 0.00375(10) 0.00394(10)
O1S 0.040(2) 0.037(2) 0.037(2) 0.020(2) 0.0159(19) 0.0099(19)
O2S 0.050(3) 0.064(3) 0.042(3) 0.030(2) 0.024(2) 0.023(2)
O3S 0.053(3) 0.053(3) 0.037(3) 0.013(2) -0.010(2) 0.003(2)
O4S 0.045(3) 0.062(3) 0.035(2) 0.021(2) -0.001(2) 0.016(2)
N1 0.010(2) 0.015(2) 0.012(2) 0.0035(18) 0.0011(17) 0.0039(17)
N2 0.012(2) 0.012(2) 0.009(2) 0.0042(17) 0.0039(16) 0.0052(17)
N3 0.013(2) 0.014(2) 0.017(2) 0.0109(17) 0.0060(17) 0.0059(18)
N4 0.014(2) 0.015(2) 0.012(2) 0.0078(17) 0.0052(17) 0.0069(17)
N5 0.010(2) 0.015(2) 0.015(2) 0.0087(18) 0.0072(17) 0.0060(17)
N6 0.016(2) 0.010(2) 0.011(2) 0.0049(17) 0.0046(17) 0.0080(17)
C1 0.014(3) 0.018(3) 0.020(3) 0.009(2) 0.006(2) 0.007(2)
C1S 0.036(4) 0.036(3) 0.026(3) 0.014(3) 0.012(3) 0.009(3)
C2 0.023(3) 0.010(3) 0.014(3) -0.001(2) 0.000(2) 0.001(2)
C2S 0.058(4) 0.055(4) 0.033(4) 0.020(3) 0.018(3) 0.028(4)
C3 0.019(3) 0.017(3) 0.019(3) 0.004(2) 0.008(2) 0.009(2)
C3S 0.041(4) 0.061(4) 0.029(3) 0.012(3) 0.014(3) 0.019(3)
C4 0.011(3) 0.018(3) 0.018(3) 0.007(2) 0.006(2) 0.011(2)
C4S 0.023(3) 0.035(3) 0.045(4) 0.001(3) 0.010(3) 0.013(3)
C5 0.013(3) 0.016(3) 0.011(2) 0.008(2) 0.002(2) 0.005(2)
C5S 0.033(4) 0.051(4) 0.036(4) 0.011(3) 0.010(3) 0.024(3)
C6 0.013(3) 0.016(3) 0.008(2) 0.006(2) 0.005(2) 0.007(2)
C6S 0.035(4) 0.046(4) 0.031(3) 0.018(3) 0.002(3) 0.007(3)
C7 0.018(3) 0.011(2) 0.008(2) 0.002(2) 0.002(2) 0.010(2)
C7S 0.022(3) 0.040(4) 0.021(3) 0.006(3) 0.004(2) 0.004(3)
C8 0.011(3) 0.009(2) 0.013(2) 0.003(2) 0.003(2) 0.001(2)
C8S 0.026(4) 0.043(4) 0.047(4) 0.021(3) 0.004(3) 0.004(3)
C9 0.013(3) 0.013(2) 0.009(2) 0.007(2) 0.008(2) 0.004(2)
C9S 0.055(5) 0.046(4) 0.063(5) 0.017(4) -0.011(4) 0.011(4)
C10 0.011(3) 0.012(2) 0.017(3) 0.010(2) 0.008(2) 0.003(2)
C10S 0.052(5) 0.059(5) 0.046(4) 0.012(4) -0.013(4) 0.016(4)
C11 0.013(3) 0.016(3) 0.017(3) 0.007(2) 0.005(2) 0.003(2)
C11S 0.205(12) 0.077(6) 0.080(7) -0.029(5) -0.088(7) 0.091(7)
C12 0.026(3) 0.014(3) 0.014(3) 0.000(2) 0.006(2) 0.007(2)
C12S 0.185(11) 0.084(7) 0.085(7) -0.020(5) -0.081(7) 0.088(7)
C13 0.016(3) 0.019(3) 0.024(3) 0.009(2) 0.013(2) 0.009(2)
C13S 0.053(5) 0.055(5) 0.067(5) 0.034(4) 0.026(4) 0.019(4)
C14 0.011(3) 0.016(3) 0.023(3) 0.010(2) 0.010(2) 0.007(2)
C14S 0.050(5) 0.061(5) 0.038(4) 0.015(4) -0.002(3) -0.009(4)
C15 0.013(3) 0.014(3) 0.019(3) 0.006(2) 0.006(2) 0.005(2)
C15S 0.048(5) 0.097(6) 0.051(4) 0.056(4) 0.029(4) 0.042(4)
C16 0.021(3) 0.021(3) 0.016(3) 0.007(2) 0.014(2) 0.011(2)
C16S 0.045(4) 0.039(4) 0.041(4) 0.017(3) 0.013(3) 0.005(3)
C17 0.026(3) 0.021(3) 0.014(3) 0.008(2) 0.006(2) 0.009(2)
C18 0.017(3) 0.014(3) 0.015(3) 0.007(2) 0.004(2) 0.004(2)
C19 0.013(3) 0.011(2) 0.012(2) 0.004(2) 0.003(2) 0.006(2)
C20 0.013(3) 0.014(3) 0.013(3) 0.007(2) 0.000(2) 0.003(2)
C21 0.023(3) 0.020(3) 0.010(2) 0.006(2) 0.003(2) 0.010(2)
C22 0.019(3) 0.027(3) 0.017(3) 0.013(2) 0.008(2) 0.012(2)
C23 0.010(3) 0.018(3) 0.019(3) 0.008(2) 0.003(2) 0.007(2)
C24 0.016(3) 0.017(3) 0.007(2) 0.006(2) 0.007(2) 0.007(2)
C25 0.017(3) 0.018(3) 0.019(3) 0.014(2) 0.006(2) 0.009(2)
C26 0.031(3) 0.021(3) 0.018(3) 0.012(2) 0.007(2) 0.012(2)
C27 0.013(3) 0.022(3) 0.024(3) 0.014(2) 0.000(2) 0.006(2)
C28 0.017(3) 0.018(3) 0.018(3) 0.011(2) 0.004(2) 0.009(2)
C29 0.026(3) 0.013(3) 0.017(3) 0.012(2) 0.004(2) 0.008(2)
C30 0.034(3) 0.034(3) 0.028(3) 0.023(3) 0.012(3) 0.012(3)
C31 0.047(4) 0.029(3) 0.017(3) 0.014(2) 0.002(3) 0.018(3)
C32 0.029(3) 0.031(3) 0.038(3) 0.020(3) -0.002(3) 0.013(3)
C33 0.034(3) 0.026(3) 0.025(3) 0.012(2) 0.007(3) 0.018(3)
C34 0.037(3) 0.014(3) 0.027(3) 0.013(2) 0.007(3) 0.006(2)
C35 0.017(3) 0.011(2) 0.021(3) 0.010(2) 0.008(2) 0.001(2)
C36 0.017(3) 0.012(3) 0.029(3) 0.012(2) 0.013(2) 0.005(2)
C37 0.015(3) 0.012(3) 0.023(3) 0.009(2) 0.008(2) 0.000(2)
C38 0.018(3) 0.014(3) 0.027(3) 0.013(2) 0.014(2) 0.008(2)
C39 0.015(3) 0.019(3) 0.026(3) 0.017(2) 0.006(2) 0.003(2)
C40 0.040(3) 0.024(3) 0.025(3) 0.017(2) 0.021(3) 0.013(3)
C41 0.020(3) 0.027(3) 0.039(3) 0.016(3) 0.012(3) 0.011(2)
C42 0.020(3) 0.017(3) 0.034(3) 0.010(2) 0.006(2) 0.003(2)
C43 0.031(3) 0.020(3) 0.032(3) 0.015(2) 0.015(3) 0.016(2)
C44 0.026(3) 0.034(3) 0.028(3) 0.023(3) 0.006(2) 0.005(3)
C45 0.016(3) 0.009(2) 0.015(3) 0.005(2) 0.007(2) 0.000(2)
C46 0.016(3) 0.010(2) 0.017(3) 0.006(2) 0.002(2) 0.003(2)
C47 0.015(3) 0.010(2) 0.020(3) 0.008(2) 0.008(2) 0.005(2)
C48 0.018(3) 0.004(2) 0.013(2) 0.0022(19) 0.006(2) 0.000(2)
C49 0.015(3) 0.008(2) 0.017(3) 0.004(2) 0.005(2) 0.000(2)
C50 0.029(3) 0.021(3) 0.022(3) 0.010(2) 0.012(2) 0.002(2)
C51 0.033(3) 0.018(3) 0.018(3) 0.008(2) 0.002(2) 0.010(2)
C52 0.024(3) 0.012(3) 0.028(3) 0.005(2) 0.007(2) 0.010(2)
C53 0.022(3) 0.016(3) 0.017(3) 0.008(2) 0.004(2) 0.002(2)
C54 0.016(3) 0.024(3) 0.026(3) 0.009(2) 0.003(2) -0.001(2)
C55 0.018(3) 0.015(3) 0.015(3) 0.005(2) 0.001(2) 0.011(2)
C56 0.016(3) 0.014(3) 0.021(3) 0.010(2) 0.004(2) 0.009(2)
C57 0.017(3) 0.009(2) 0.020(3) 0.007(2) -0.002(2) 0.008(2)
C58 0.012(3) 0.016(3) 0.016(3) 0.007(2) 0.007(2) 0.010(2)
C59 0.014(3) 0.009(2) 0.018(3) 0.005(2) 0.003(2) 0.009(2)
C60 0.025(3) 0.022(3) 0.016(3) 0.005(2) 0.003(2) 0.011(2)
C61 0.033(3) 0.017(3) 0.025(3) 0.014(2) 0.011(2) 0.010(2)
C62 0.022(3) 0.016(3) 0.027(3) 0.009(2) 0.001(2) 0.005(2)
C63 0.029(3) 0.021(3) 0.018(3) 0.005(2) 0.009(2) 0.016(2)
C64 0.019(3) 0.026(3) 0.030(3) 0.010(2) 0.007(2) 0.012(2)
C65 0.016(3) 0.021(3) 0.009(2) 0.005(2) -0.001(2) 0.010(2)
C66 0.018(3) 0.019(3) 0.015(3) 0.008(2) 0.003(2) 0.007(2)
C67 0.021(3) 0.032(3) 0.015(3) 0.008(2) 0.004(2) 0.010(2)
C68 0.019(3) 0.035(3) 0.020(3) 0.017(3) -0.001(2) 0.000(3)
C69 0.026(3) 0.019(3) 0.023(3) 0.008(2) -0.001(2) 0.001(2)
C70 0.021(3) 0.025(3) 0.016(3) 0.006(2) 0.004(2) 0.008(2)
C71 0.016(3) 0.012(3) 0.018(3) 0.001(2) 0.004(2) 0.002(2)
C72 0.016(3) 0.016(3) 0.020(3) 0.003(2) 0.003(2) 0.003(2)
C73 0.023(3) 0.029(3) 0.023(3) 0.004(2) 0.013(2) 0.007(3)
C74 0.022(3) 0.038(3) 0.033(3) 0.007(3) 0.017(3) 0.016(3)
C75 0.027(3) 0.031(3) 0.036(3) 0.010(3) 0.003(3) 0.014(3)
C76 0.027(3) 0.034(3) 0.017(3) 0.007(2) 0.007(2) 0.013(3)
C77 0.021(3) 0.016(3) 0.014(3) 0.006(2) 0.011(2) 0.007(2)
C78 0.034(3) 0.024(3) 0.012(3) 0.007(2) 0.005(2) 0.012(3)
C79 0.051(4) 0.037(3) 0.025(3) 0.017(3) 0.015(3) 0.029(3)
C80 0.031(3) 0.051(4) 0.029(3) 0.026(3) 0.006(3) 0.019(3)
C81 0.031(3) 0.036(3) 0.017(3) 0.012(3) 0.009(2) 0.011(3)
C82 0.020(3) 0.025(3) 0.020(3) 0.013(2) 0.007(2) 0.008(2)
C83 0.016(3) 0.019(3) 0.023(3) 0.005(2) 0.013(2) 0.011(2)
C84 0.032(3) 0.029(3) 0.019(3) 0.006(3) 0.011(3) -0.002(3)
C85 0.042(4) 0.022(3) 0.037(4) 0.005(3) 0.019(3) -0.006(3)
C86 0.021(3) 0.019(3) 0.034(4) -0.009(3) 0.007(3) 0.001(2)
C87 0.023(3) 0.024(3) 0.020(3) -0.001(2) -0.003(2) 0.012(3)
C88 0.021(3) 0.021(3) 0.022(3) 0.007(2) 0.006(2) 0.014(2)
B1 0.020(3) 0.020(3) 0.012(3) 0.008(2) 0.007(2) 0.008(3)

loop_
_atom_type_symbol
_atom_type_description
_atom_type_scat_dispersion_real
_atom_type_scat_dispersion_imag
_atom_type_scat_source
C C 0.0033 0.0016 'International Tables Vol C Tables 4.2.6.8 and 6.1.1.4'
H H 0.0000 0.0000 'International Tables Vol C Tables 4.2.6.8 and 6.1.1.4'
B B 0.0013 0.0007 'International Tables Vol C Tables 4.2.6.8 and 6.1.1.4'
N N 0.0061 0.0033 'International Tables Vol C Tables 4.2.6.8 and 6.1.1.4'
Gd Gd -0.1653 3.9035 'International Tables Vol C Tables 4.2.6.8 and 6.1.1.4'
O O 0.0106 0.0060 'International Tables Vol C Tables 4.2.6.8 and 6.1.1.4'

loop_
_geom_angle_atom_site_label_1
_geom_angle_atom_site_label_2
_geom_angle_atom_site_label_3
_geom_angle
N1 Gd1 N3 128.78(12)
N1 Gd1 C25 76.63(12)
N1 Gd1 C26 76.91(13)
N1 Gd1 C28 124.04(12)
N1 Gd1 C29 105.12(13)
N1 Gd1 C35 122.19(12)
N1 Gd1 C36 118.08(12)
N1 Gd1 C37 87.55(12)
N1 Gd1 C38 73.93(12)
N1 Gd1 C39 94.17(13)
N2 Gd1 N1 64.68(11)
N2 Gd1 N3 64.10(11)
N2 Gd1 C25 86.93(12)
N2 Gd1 C26 113.04(13)
N2 Gd1 C28 118.37(12)
N2 Gd1 C29 89.93(13)
N2 Gd1 C35 107.57(12)
N2 Gd1 C36 135.29(13)
N2 Gd1 C37 126.97(12)
N2 Gd1 C38 97.10(12)
N2 Gd1 C39 86.14(12)
N3 Gd1 C25 101.45(12)
N3 Gd1 C26 125.09(12)
N3 Gd1 C28 82.21(12)
N3 Gd1 C29 75.74(12)
N3 Gd1 C35 73.60(12)
N3 Gd1 C36 97.72(13)
N3 Gd1 C37 123.39(12)
N3 Gd1 C38 111.61(12)
N3 Gd1 C39 81.66(12)
C25 Gd1 C26 29.89(13)
C25 Gd1 C28 49.62(13)
C25 Gd1 C35 159.63(13)
C25 Gd1 C36 137.74(14)
C25 Gd1 C38 145.01(13)
C25 Gd1 C39 170.24(14)
C28 Gd1 C26 49.34(13)
C28 Gd1 C35 110.06(13)
C29 Gd1 C25 30.28(13)
C29 Gd1 C26 49.50(14)
C29 Gd1 C28 29.96(13)
C29 Gd1 C35 132.66(13)
C29 Gd1 C36 126.68(14)
C29 Gd1 C37 142.41(14)
C29 Gd1 C38 171.52(14)
C29 Gd1 C39 156.42(14)
C35 Gd1 C26 139.39(14)
C36 Gd1 C26 110.64(15)
C36 Gd1 C28 97.09(13)
C36 Gd1 C35 29.69(13)
C36 Gd1 C38 49.68(13)
C36 Gd1 C39 49.77(14)
C37 Gd1 C25 131.44(14)
C37 Gd1 C26 102.07(14)
C37 Gd1 C28 114.63(14)
C37 Gd1 C35 49.80(13)
C37 Gd1 C36 30.73(13)
C37 Gd1 C38 29.99(14)
C37 Gd1 C39 50.00(14)
C38 Gd1 C26 122.73(14)
C38 Gd1 C28 144.19(14)
C38 Gd1 C35 49.32(13)
C39 Gd1 C26 151.50(14)
C39 Gd1 C28 140.13(14)
C39 Gd1 C35 30.13(13)
C39 Gd1 C38 30.04(13)
N4 Gd2 N5 64.35(11)
N4 Gd2 N6 128.94(12)
N4 Gd2 C45 82.55(12)
N4 Gd2 C46 75.29(12)
N4 Gd2 C47 100.61(12)
N4 Gd2 C48 124.64(12)
N4 Gd2 C55 125.12(12)
N4 Gd2 C56 110.86(12)
N4 Gd2 C57 81.37(12)
N4 Gd2 C58 75.55(12)
N4 Gd2 C59 100.92(12)
N5 Gd2 N6 64.60(11)
N5 Gd2 C45 119.55(12)
N5 Gd2 C46 91.06(12)
N5 Gd2 C47 87.27(12)
N5 Gd2 C48 113.04(12)
N5 Gd2 C55 125.35(13)
N5 Gd2 C56 95.47(12)
N5 Gd2 C57 87.34(12)
N5 Gd2 C58 110.10(12)
N5 Gd2 C59 136.93(12)
N6 Gd2 C45 123.71(12)
N6 Gd2 C46 105.66(12)
N6 Gd2 C47 76.93(12)
N6 Gd2 C48 76.57(12)
N6 Gd2 C55 85.58(12)
N6 Gd2 C56 74.09(12)
N6 Gd2 C57 96.36(12)
N6 Gd2 C58 123.15(12)
N6 Gd2 C59 116.15(12)
C46 Gd2 C45 29.76(13)
C46 Gd2 C48 49.42(13)
C46 Gd2 C56 172.53(14)
C46 Gd2 C57 154.77(13)
C46 Gd2 C58 131.15(13)
C46 Gd2 C59 125.80(13)
C47 Gd2 C45 49.39(13)
C47 Gd2 C46 30.28(13)
C47 Gd2 C48 29.92(13)
C47 Gd2 C56 146.29(13)
C47 Gd2 C57 172.74(13)
C47 Gd2 C58 157.35(13)
C47 Gd2 C59 135.79(13)
C48 Gd2 C45 49.03(12)
C48 Gd2 C58 136.86(13)
C55 Gd2 C45 115.10(14)
C55 Gd2 C46 142.56(14)
C55 Gd2 C47 131.10(14)
C55 Gd2 C48 101.80(13)
C55 Gd2 C56 30.33(13)
C55 Gd2 C57 49.87(13)
C55 Gd2 C58 49.76(13)
C55 Gd2 C59 30.58(13)
C56 Gd2 C45 144.60(14)
C56 Gd2 C48 124.07(13)
C56 Gd2 C57 29.93(13)
C56 Gd2 C58 49.39(13)
C57 Gd2 C45 137.84(13)
C57 Gd2 C48 151.58(13)
C57 Gd2 C58 29.90(13)
C58 Gd2 C45 108.10(13)
C59 Gd2 C45 96.26(13)
C59 Gd2 C48 108.40(13)
C59 Gd2 C56 49.95(13)
C59 Gd2 C57 49.69(13)
C59 Gd2 C58 29.89(13)
C1S O1S C4S 108.9(4)
C5S O2S C8S 107.4(4)
C12S O3S C9S 109.0(5)
C13S O4S C16S 109.2(4)
C1 N1 Gd1 120.9(3)
C1 N1 C5 117.4(4)
C5 N1 Gd1 121.0(3)
C6 N2 Gd1 120.3(3)
C9 N2 Gd1 121.5(3)
C9 N2 C6 118.2(4)
C10 N3 Gd1 121.6(3)
C10 N3 C14 117.1(4)
C14 N3 Gd1 120.4(3)
C15 N4 Gd2 119.7(3)
C15 N4 C19 117.2(4)
C19 N4 Gd2 121.6(3)
C7 N5 Gd2 121.1(3)
C7 N5 C8 118.1(4)
C8 N5 Gd2 120.8(3)
C20 N6 Gd2 121.2(3)
C20 N6 C24 117.8(4)
C24 N6 Gd2 120.2(3)
N1 C1 H1 118.1
N1 C1 C2 123.7(4)
C2 C1 H1 118.1
O1S C1S H1SA 110.3
O1S C1S H1SB 110.3
O1S C1S C2S 106.9(4)
H1SA C1S H1SB 108.6
C2S C1S H1SA 110.3
C2S C1S H1SB 110.3
C1 C2 H2 120.8
C3 C2 C1 118.4(4)
C3 C2 H2 120.8
C1S C2S H2SA 111.3
C1S C2S H2SB 111.3
H2SA C2S H2SB 109.2
C3S C2S C1S 102.2(5)
C3S C2S H2SA 111.3
C3S C2S H2SB 111.3
C2 C3 H3 120.8
C4 C3 C2 118.5(4)
C4 C3 H3 120.8
C2S C3S H3SA 111.6
C2S C3S H3SB 111.6
C2S C3S C4S 100.9(4)
H3SA C3S H3SB 109.4
C4S C3S H3SA 111.6
C4S C3S H3SB 111.6
C3 C4 H4 119.6
C3 C4 C5 120.8(4)
C5 C4 H4 119.6
O1S C4S C3S 105.8(4)
O1S C4S H4SA 110.6
O1S C4S H4SB 110.6
C3S C4S H4SA 110.6
C3S C4S H4SB 110.6
H4SA C4S H4SB 108.7
N1 C5 C4 121.0(4)
N1 C5 C6 116.0(4)
C4 C5 C6 122.8(4)
O2S C5S H5SA 110.3
O2S C5S H5SB 110.3
O2S C5S C6S 107.3(4)
H5SA C5S H5SB 108.5
C6S C5S H5SA 110.3
C6S C5S H5SB 110.3
N2 C6 C5 115.9(4)
N2 C6 C7 118.7(4)
C7 C6 C5 125.3(4)
C5S C6S H6SA 111.1
C5S C6S H6SB 111.1
H6SA C6S H6SB 109.1
C7S C6S C5S 103.3(4)
C7S C6S H6SA 111.1
C7S C6S H6SB 111.1
N5 C7 C6 118.6(4)
N5 C7 C19 115.4(4)
C6 C7 C19 125.9(4)
C6S C7S H7SA 111.2
C6S C7S H7SB 111.2
H7SA C7S H7SB 109.1
C8S C7S C6S 102.8(4)
C8S C7S H7SA 111.2
C8S C7S H7SB 111.2
N5 C8 C9 118.4(4)
N5 C8 C24 114.9(4)
C9 C8 C24 126.6(4)
O2S C8S C7S 104.2(4)
O2S C8S H8SA 110.9
O2S C8S H8SB 110.9
C7S C8S H8SA 110.9
C7S C8S H8SB 110.9
H8SA C8S H8SB 108.9
N2 C9 C8 119.5(4)
N2 C9 C10 115.5(4)
C8 C9 C10 124.9(4)
O3S C9S H9SA 110.3
O3S C9S H9SB 110.3
O3S C9S C10S 107.1(5)
H9SA C9S H9SB 108.5
C10S C9S H9SA 110.3
C10S C9S H9SB 110.3
N3 C10 C9 115.3(4)
N3 C10 C11 121.7(4)
C11 C10 C9 122.9(4)
C9S C10S H10A 110.3
C9S C10S H10B 110.3
H10A C10S H10B 108.6
C11S C10S C9S 107.0(6)
C11S C10S H10A 110.3
C11S C10S H10B 110.3
C10 C11 H11 120.3
C12 C11 C10 119.4(4)
C12 C11 H11 120.3
C10S C11S H11A 110.5
C10S C11S H11B 110.5
C10S C11S C12S 106.4(6)
H11A C11S H11B 108.6
C12S C11S H11A 110.5
C12S C11S H11B 110.5
C11 C12 H12 120.4
C13 C12 C11 119.2(4)
C13 C12 H12 120.4
O3S C12S C11S 108.5(6)
O3S C12S H12A 110.0
O3S C12S H12B 110.0
C11S C12S H12A 110.0
C11S C12S H12B 110.0
H12A C12S H12B 108.4
C12 C13 H13 120.8
C12 C13 C14 118.4(4)
C14 C13 H13 120.8
O4S C13S H13A 110.1
O4S C13S H13B 110.1
O4S C13S C14S 107.9(5)
H13A C13S H13B 108.4
C14S C13S H13A 110.1
C14S C13S H13B 110.1
N3 C14 C13 124.1(4)
N3 C14 H14 117.9
C13 C14 H14 117.9
C13S C14S H14A 111.1
C13S C14S H14B 111.1
C13S C14S C15S 103.3(5)
H14A C14S H14B 109.1
C15S C14S H14A 111.1
C15S C14S H14B 111.1
N4 C15 H15 117.9
N4 C15 C16 124.2(4)
C16 C15 H15 117.9
C14S C15S H15A 111.5
C14S C15S H15B 111.5
H15A C15S H15B 109.4
C16S C15S C14S 101.1(5)
C16S C15S H15A 111.5
C16S C15S H15B 111.5
C15 C16 H16 120.9
C17 C16 C15 118.1(4)
C17 C16 H16 120.9
O4S C16S C15S 105.0(5)
O4S C16S H16A 110.7
O4S C16S H16B 110.7
C15S C16S H16A 110.7
C15S C16S H16B 110.7
H16A C16S H16B 108.8
C16 C17 H17 120.4
C16 C17 C18 119.2(4)
C18 C17 H17 120.4
C17 C18 H18 120.1
C17 C18 C19 119.8(4)
C19 C18 H18 120.1
N4 C19 C7 115.4(4)
N4 C19 C18 121.5(4)
C18 C19 C7 122.9(4)
N6 C20 H20 117.9
N6 C20 C21 124.3(4)
C21 C20 H20 117.9
C20 C21 H21 121.2
C22 C21 C20 117.5(4)
C22 C21 H21 121.2
C21 C22 H22 120.0
C23 C22 C21 119.9(4)
C23 C22 H22 120.0
C22 C23 H23 120.3
C22 C23 C24 119.3(4)
C24 C23 H23 120.3
N6 C24 C8 117.0(4)
N6 C24 C23 120.9(4)
C23 C24 C8 121.9(4)
C26 C25 Gd1 77.0(3)
C26 C25 C29 108.1(4)
C26 C25 C30 126.8(4)
C29 C25 Gd1 74.4(2)
C29 C25 C30 124.8(4)
C30 C25 Gd1 119.8(3)
C25 C26 Gd1 73.1(3)
C25 C26 C27 107.6(4)
C25 C26 C31 127.7(4)
C27 C26 Gd1 75.3(3)
C27 C26 C31 123.8(5)
C31 C26 Gd1 126.2(3)
C26 C27 Gd1 74.9(3)
C26 C27 C32 125.0(4)
C28 C27 Gd1 74.4(3)
C28 C27 C26 108.1(4)
C28 C27 C32 125.6(4)
C32 C27 Gd1 127.2(3)
C27 C28 Gd1 75.9(3)
C27 C28 C33 124.9(4)
C29 C28 Gd1 73.2(2)
C29 C28 C27 107.7(4)
C29 C28 C33 126.2(4)
C33 C28 Gd1 126.6(3)
C25 C29 Gd1 75.3(2)
C25 C29 C34 124.0(4)
C28 C29 Gd1 76.9(2)
C28 C29 C25 108.5(4)
C28 C29 C34 127.2(4)
C34 C29 Gd1 119.2(3)
C25 C30 H30A 109.5
C25 C30 H30B 109.5
C25 C30 H30C 109.5
H30A C30 H30B 109.5
H30A C30 H30C 109.5
H30B C30 H30C 109.5
C26 C31 H31A 109.5
C26 C31 H31B 109.5
C26 C31 H31C 109.5
H31A C31 H31B 109.5
H31A C31 H31C 109.5
H31B C31 H31C 109.5
C27 C32 H32A 109.5
C27 C32 H32B 109.5
C27 C32 H32C 109.5
H32A C32 H32B 109.5
H32A C32 H32C 109.5
H32B C32 H32C 109.5
C28 C33 H33A 109.5
C28 C33 H33B 109.5
C28 C33 H33C 109.5
H33A C33 H33B 109.5
H33A C33 H33C 109.5
H33B C33 H33C 109.5
C29 C34 H34A 109.5
C29 C34 H34B 109.5
C29 C34 H34C 109.5
H34A C34 H34B 109.5
H34A C34 H34C 109.5
H34B C34 H34C 109.5
C36 C35 Gd1 73.8(2)
C36 C35 C39 108.4(4)
C36 C35 C40 124.7(4)
C39 C35 Gd1 74.0(2)
C39 C35 C40 125.7(4)
C40 C35 Gd1 128.1(3)
C35 C36 Gd1 76.5(3)
C35 C36 C37 108.1(4)
C35 C36 C41 125.3(4)
C37 C36 Gd1 74.3(2)
C37 C36 C41 125.8(4)
C41 C36 Gd1 123.5(3)
C36 C37 Gd1 75.0(2)
C36 C37 C42 124.9(4)
C38 C37 Gd1 76.3(2)
C38 C37 C36 107.2(4)
C38 C37 C42 126.8(4)
C42 C37 Gd1 123.8(3)
C37 C38 Gd1 73.7(2)
C37 C38 C39 108.7(4)
C37 C38 C43 127.9(4)
C39 C38 Gd1 74.4(2)
C39 C38 C43 122.7(4)
C43 C38 Gd1 125.4(3)
C35 C39 Gd1 75.9(2)
C35 C39 C44 126.7(4)
C38 C39 Gd1 75.5(2)
C38 C39 C35 107.5(4)
C38 C39 C44 125.5(4)
C44 C39 Gd1 119.6(3)
C35 C40 H40A 109.5
C35 C40 H40B 109.5
C35 C40 H40C 109.5
H40A C40 H40B 109.5
H40A C40 H40C 109.5
H40B C40 H40C 109.5
C36 C41 H41A 109.5
C36 C41 H41B 109.5
C36 C41 H41C 109.5
H41A C41 H41B 109.5
H41A C41 H41C 109.5
H41B C41 H41C 109.5
C37 C42 H42A 109.5
C37 C42 H42B 109.5
C37 C42 H42C 109.5
H42A C42 H42B 109.5
H42A C42 H42C 109.5
H42B C42 H42C 109.5
C38 C43 H43A 109.5
C38 C43 H43B 109.5
C38 C43 H43C 109.5
H43A C43 H43B 109.5
H43A C43 H43C 109.5
H43B C43 H43C 109.5
C39 C44 H44A 109.5
C39 C44 H44B 109.5
C39 C44 H44C 109.5
H44A C44 H44B 109.5
H44A C44 H44C 109.5
H44B C44 H44C 109.5
C46 C45 Gd2 73.4(2)
C46 C45 C49 108.2(4)
C46 C45 C50 126.7(4)
C49 C45 Gd2 76.0(2)
C49 C45 C50 123.6(4)
C50 C45 Gd2 127.6(3)
C45 C46 Gd2 76.8(2)
C45 C46 C47 108.0(4)
C45 C46 C51 127.1(4)
C47 C46 Gd2 74.3(2)
C47 C46 C51 124.3(4)
C51 C46 Gd2 122.2(3)
C46 C47 Gd2 75.4(2)
C46 C47 C52 124.9(4)
C48 C47 Gd2 76.7(2)
C48 C47 C46 108.0(4)
C48 C47 C52 126.5(4)
C52 C47 Gd2 120.9(3)
C47 C48 Gd2 73.4(2)
C47 C48 C49 108.3(4)
C47 C48 C53 126.3(4)
C49 C48 Gd2 76.6(2)
C49 C48 C53 123.7(4)
C53 C48 Gd2 128.0(3)
C45 C49 Gd2 74.3(2)
C45 C49 C54 126.5(4)
C48 C49 Gd2 73.8(2)
C48 C49 C45 107.5(4)
C48 C49 C54 124.3(4)
C54 C49 Gd2 129.2(3)
C45 C50 H50A 109.5
C45 C50 H50B 109.5
C45 C50 H50C 109.5
H50A C50 H50B 109.5
H50A C50 H50C 109.5
H50B C50 H50C 109.5
C46 C51 H51A 109.5
C46 C51 H51B 109.5
C46 C51 H51C 109.5
H51A C51 H51B 109.5
H51A C51 H51C 109.5
H51B C51 H51C 109.5
C47 C52 H52A 109.5
C47 C52 H52B 109.5
C47 C52 H52C 109.5
H52A C52 H52B 109.5
H52A C52 H52C 109.5
H52B C52 H52C 109.5
C48 C53 H53A 109.5
C48 C53 H53B 109.5
C48 C53 H53C 109.5
H53A C53 H53B 109.5
H53A C53 H53C 109.5
H53B C53 H53C 109.5
C49 C54 H54A 109.5
C49 C54 H54B 109.5
C49 C54 H54C 109.5
H54A C54 H54B 109.5
H54A C54 H54C 109.5
H54B C54 H54C 109.5
C56 C55 Gd2 76.5(3)
C56 C55 C59 108.0(4)
C56 C55 C60 127.4(4)
C59 C55 Gd2 75.9(2)
C59 C55 C60 124.0(4)
C60 C55 Gd2 120.8(3)
C55 C56 Gd2 73.2(2)
C55 C56 C61 127.4(4)
C57 C56 Gd2 75.2(2)
C57 C56 C55 107.9(4)
C57 C56 C61 124.1(4)
C61 C56 Gd2 124.6(3)
C56 C57 Gd2 74.9(2)
C56 C57 C58 108.3(4)
C56 C57 C62 126.4(4)
C58 C57 Gd2 75.8(2)
C58 C57 C62 125.0(4)
C62 C57 Gd2 120.8(3)
C57 C58 Gd2 74.3(2)
C57 C58 C63 125.3(4)
C59 C58 Gd2 73.7(2)
C59 C58 C57 108.2(4)
C59 C58 C63 125.5(4)
C63 C58 Gd2 127.1(3)
C55 C59 Gd2 73.5(2)
C55 C59 C64 125.6(4)
C58 C59 Gd2 76.4(2)
C58 C59 C55 107.6(4)
C58 C59 C64 125.9(4)
C64 C59 Gd2 123.9(3)
C55 C60 H60A 109.5
C55 C60 H60B 109.5
C55 C60 H60C 109.5
H60A C60 H60B 109.5
H60A C60 H60C 109.5
H60B C60 H60C 109.5
C56 C61 H61A 109.5
C56 C61 H61B 109.5
C56 C61 H61C 109.5
H61A C61 H61B 109.5
H61A C61 H61C 109.5
H61B C61 H61C 109.5
C57 C62 H62A 109.5
C57 C62 H62B 109.5
C57 C62 H62C 109.5
H62A C62 H62B 109.5
H62A C62 H62C 109.5
H62B C62 H62C 109.5
C58 C63 H63A 109.5
C58 C63 H63B 109.5
C58 C63 H63C 109.5
H63A C63 H63B 109.5
H63A C63 H63C 109.5
H63B C63 H63C 109.5
C59 C64 H64A 109.5
C59 C64 H64B 109.5
C59 C64 H64C 109.5
H64A C64 H64B 109.5
H64A C64 H64C 109.5
H64B C64 H64C 109.5
C66 C65 B1 119.2(4)
C70 C65 C66 114.2(4)
C70 C65 B1 126.4(4)
C65 C66 H66 118.2
C67 C66 C65 123.5(4)
C67 C66 H66 118.2
C66 C67 H67 120.0
C66 C67 C68 120.0(5)
C68 C67 H67 120.0
C67 C68 H68 120.5
C69 C68 C67 119.1(5)
C69 C68 H68 120.5
C68 C69 H69 119.9
C68 C69 C70 120.2(5)
C70 C69 H69 119.9
C65 C70 H70 118.5
C69 C70 C65 122.9(5)
C69 C70 H70 118.5
C72 C71 B1 123.7(4)
C76 C71 C72 115.0(4)
C76 C71 B1 121.1(4)
C71 C72 H72 118.7
C73 C72 C71 122.7(5)
C73 C72 H72 118.7
C72 C73 H73 120.1
C74 C73 C72 119.9(5)
C74 C73 H73 120.1
C73 C74 H74 120.4
C75 C74 C73 119.3(5)
C75 C74 H74 120.4
C74 C75 H75 119.9
C74 C75 C76 120.3(5)
C76 C75 H75 119.9
C71 C76 H76 118.6
C75 C76 C71 122.8(5)
C75 C76 H76 118.6
C78 C77 B1 123.7(4)
C82 C77 C78 114.8(4)
C82 C77 B1 121.2(4)
C77 C78 H78 118.8
C79 C78 C77 122.4(5)
C79 C78 H78 118.8
C78 C79 H79 119.6
C80 C79 C78 120.9(5)
C80 C79 H79 119.6
C79 C80 H80 120.7
C79 C80 C81 118.6(5)
C81 C80 H80 120.7
C80 C81 H81 119.9
C80 C81 C82 120.1(5)
C82 C81 H81 119.9
C77 C82 H82 118.4
C81 C82 C77 123.2(5)
C81 C82 H82 118.4
C84 C83 C88 114.4(4)
C84 C83 B1 120.8(4)
C88 C83 B1 124.6(4)
C83 C84 H84 118.4
C85 C84 C83 123.2(5)
C85 C84 H84 118.4
C84 C85 H85 120.1
C86 C85 C84 119.8(5)
C86 C85 H85 120.1
C85 C86 H86 120.3
C87 C86 C85 119.3(5)
C87 C86 H86 120.3
C86 C87 H87 120.1
C86 C87 C88 119.8(5)
C88 C87 H87 120.1
C83 C88 H88 118.3
C87 C88 C83 123.5(5)
C87 C88 H88 118.3
C71 B1 C65 111.9(4)
C71 B1 C77 113.1(4)
C77 B1 C65 103.6(4)
C83 B1 C65 111.2(4)
C83 B1 C71 105.1(4)
C83 B1 C77 112.2(4)

loop_
_geom_bond_atom_site_label_1
_geom_bond_atom_site_label_2
_geom_bond_distance
Gd1 N1 2.508(3)
Gd1 N2 2.503(3)
Gd1 N3 2.513(4)
Gd1 C25 2.714(4)
Gd1 C26 2.764(4)
Gd1 C28 2.750(4)
Gd1 C29 2.702(4)
Gd1 C35 2.750(4)
Gd1 C36 2.717(4)
Gd1 C37 2.707(4)
Gd1 C38 2.740(4)
Gd1 C39 2.725(4)
Gd2 N4 2.498(3)
Gd2 N5 2.504(3)
Gd2 N6 2.525(3)
Gd2 C45 2.761(4)
Gd2 C46 2.718(4)
Gd2 C47 2.704(4)
Gd2 C48 2.747(4)
Gd2 C55 2.688(4)
Gd2 C56 2.729(4)
Gd2 C57 2.733(4)
Gd2 C58 2.754(4)
Gd2 C59 2.718(4)
O1S C1S 1.419(6)
O1S C4S 1.445(6)
O2S C5S 1.427(7)
O2S C8S 1.439(7)
O3S C9S 1.435(7)
O3S C12S 1.354(8)
O4S C13S 1.393(7)
O4S C16S 1.424(7)
N1 C1 1.355(5)
N1 C5 1.356(5)
N2 C6 1.369(5)
N2 C9 1.350(5)
N3 C10 1.348(5)
N3 C14 1.354(5)
N4 C15 1.347(5)
N4 C19 1.363(5)
N5 C7 1.365(5)
N5 C8 1.376(5)
N6 C20 1.344(5)
N6 C24 1.350(5)
C1 H1 0.9500
C1 C2 1.388(6)
C1S H1SA 0.9900
C1S H1SB 0.9900
C1S C2S 1.517(7)
C2 H2 0.9500
C2 C3 1.383(6)
C2S H2SA 0.9900
C2S H2SB 0.9900
C2S C3S 1.515(8)
C3 H3 0.9500
C3 C4 1.378(6)
C3S H3SA 0.9900
C3S H3SB 0.9900
C3S C4S 1.519(8)
C4 H4 0.9500
C4 C5 1.394(6)
C4S H4SA 0.9900
C4S H4SB 0.9900
C5 C6 1.465(6)
C5S H5SA 0.9900
C5S H5SB 0.9900
C5S C6S 1.537(7)
C6 C7 1.421(6)
C6S H6SA 0.9900
C6S H6SB 0.9900
C6S C7S 1.526(7)
C7 C19 1.469(6)
C7S H7SA 0.9900
C7S H7SB 0.9900
C7S C8S 1.499(7)
C8 C9 1.412(6)
C8 C24 1.465(6)
C8S H8SA 0.9900
C8S H8SB 0.9900
C9 C10 1.481(6)
C9S H9SA 0.9900
C9S H9SB 0.9900
C9S C10S 1.475(8)
C10 C11 1.404(6)
C10S H10A 0.9900
C10S H10B 0.9900
C10S C11S 1.408(9)
C11 H11 0.9500
C11 C12 1.384(6)
C11S H11A 0.9900
C11S H11B 0.9900
C11S C12S 1.513(10)
C12 H12 0.9500
C12 C13 1.374(6)
C12S H12A 0.9900
C12S H12B 0.9900
C13 H13 0.9500
C13 C14 1.378(6)
C13S H13A 0.9900
C13S H13B 0.9900
C13S C14S 1.504(9)
C14 H14 0.9500
C14S H14A 0.9900
C14S H14B 0.9900
C14S C15S 1.525(9)
C15 H15 0.9500
C15 C16 1.386(6)
C15S H15A 0.9900
C15S H15B 0.9900
C15S C16S 1.498(8)
C16 H16 0.9500
C16 C17 1.379(6)
C16S H16A 0.9900
C16S H16B 0.9900
C17 H17 0.9500
C17 C18 1.386(6)
C18 H18 0.9500
C18 C19 1.394(6)
C20 H20 0.9500
C20 C21 1.378(6)
C21 H21 0.9500
C21 C22 1.376(6)
C22 H22 0.9500
C22 C23 1.375(6)
C23 H23 0.9500
C23 C24 1.404(6)
C25 C26 1.414(6)
C25 C29 1.415(6)
C25 C30 1.508(6)
C26 C27 1.426(6)
C26 C31 1.493(6)
C27 C28 1.417(6)
C27 C32 1.495(7)
C28 C29 1.410(6)
C28 C33 1.513(6)
C29 C34 1.515(6)
C30 H30A 0.9800
C30 H30B 0.9800
C30 H30C 0.9800
C31 H31A 0.9800
C31 H31B 0.9800
C31 H31C 0.9800
C32 H32A 0.9800
C32 H32B 0.9800
C32 H32C 0.9800
C33 H33A 0.9800
C33 H33B 0.9800
C33 H33C 0.9800
C34 H34A 0.9800
C34 H34B 0.9800
C34 H34C 0.9800
C35 C36 1.401(6)
C35 C39 1.423(6)
C35 C40 1.496(6)
C36 C37 1.437(6)
C36 C41 1.499(6)
C37 C38 1.410(6)
C37 C42 1.518(6)
C38 C39 1.416(6)
C38 C43 1.502(6)
C39 C44 1.502(6)
C40 H40A 0.9800
C40 H40B 0.9800
C40 H40C 0.9800
C41 H41A 0.9800
C41 H41B 0.9800
C41 H41C 0.9800
C42 H42A 0.9800
C42 H42B 0.9800
C42 H42C 0.9800
C43 H43A 0.9800
C43 H43B 0.9800
C43 H43C 0.9800
C44 H44A 0.9800
C44 H44B 0.9800
C44 H44C 0.9800
C45 C46 1.408(6)
C45 C49 1.420(6)
C45 C50 1.520(6)
C46 C47 1.416(6)
C46 C51 1.514(6)
C47 C48 1.408(6)
C47 C52 1.505(6)
C48 C49 1.414(6)
C48 C53 1.516(6)
C49 C54 1.511(6)
C50 H50A 0.9800
C50 H50B 0.9800
C50 H50C 0.9800
C51 H51A 0.9800
C51 H51B 0.9800
C51 H51C 0.9800
C52 H52A 0.9800
C52 H52B 0.9800
C52 H52C 0.9800
C53 H53A 0.9800
C53 H53B 0.9800
C53 H53C 0.9800
C54 H54A 0.9800
C54 H54B 0.9800
C54 H54C 0.9800
C55 C56 1.418(6)
C55 C59 1.426(6)
C55 C60 1.507(6)
C56 C57 1.410(6)
C56 C61 1.512(6)
C57 C58 1.416(6)
C57 C62 1.506(6)
C58 C59 1.412(6)
C58 C63 1.505(6)
C59 C64 1.501(6)
C60 H60A 0.9800
C60 H60B 0.9800
C60 H60C 0.9800
C61 H61A 0.9800
C61 H61B 0.9800
C61 H61C 0.9800
C62 H62A 0.9800
C62 H62B 0.9800
C62 H62C 0.9800
C63 H63A 0.9800
C63 H63B 0.9800
C63 H63C 0.9800
C64 H64A 0.9800
C64 H64B 0.9800
C64 H64C 0.9800
C65 C66 1.411(6)
C65 C70 1.403(6)
C65 B1 1.651(7)
C66 H66 0.9500
C66 C67 1.381(6)
C67 H67 0.9500
C67 C68 1.388(7)
C68 H68 0.9500
C68 C69 1.374(7)
C69 H69 0.9500
C69 C70 1.400(6)
C70 H70 0.9500
C71 C72 1.411(6)
C71 C76 1.405(7)
C71 B1 1.640(7)
C72 H72 0.9500
C72 C73 1.394(6)
C73 H73 0.9500
C73 C74 1.387(7)
C74 H74 0.9500
C74 C75 1.381(7)
C75 H75 0.9500
C75 C76 1.388(7)
C76 H76 0.9500
C77 C78 1.405(6)
C77 C82 1.399(6)
C77 B1 1.645(7)
C78 H78 0.9500
C78 C79 1.385(7)
C79 H79 0.9500
C79 C80 1.377(7)
C80 H80 0.9500
C80 C81 1.382(7)
C81 H81 0.9500
C81 C82 1.385(7)
C82 H82 0.9500
C83 C84 1.400(7)
C83 C88 1.404(6)
C83 B1 1.638(7)
C84 H84 0.9500
C84 C85 1.391(7)
C85 H85 0.9500
C85 C86 1.383(7)
C86 H86 0.9500
C86 C87 1.377(7)
C87 H87 0.9500
C87 C88 1.386(7)
C88 H88 0.9500

loop_
_geom_torsion_atom_site_label_1
_geom_torsion_atom_site_label_2
_geom_torsion_atom_site_label_3
_geom_torsion_atom_site_label_4
_geom_torsion
Gd1 N1 C1 C2 -169.8(3)
Gd1 N1 C5 C4 166.0(3)
Gd1 N1 C5 C6 -9.1(5)
Gd1 N2 C6 C5 -15.7(5)
Gd1 N2 C6 C7 166.2(3)
Gd1 N2 C9 C8 167.2(3)
Gd1 N2 C9 C10 -14.7(5)
Gd1 N3 C10 C9 -10.9(5)
Gd1 N3 C10 C11 165.8(3)
Gd1 N3 C14 C13 -169.0(3)
Gd1 C25 C26 C27 68.0(3)
Gd1 C25 C26 C31 -123.1(5)
Gd1 C25 C29 C28 -70.4(3)
Gd1 C25 C29 C34 115.6(4)
Gd1 C26 C27 C28 67.5(3)
Gd1 C26 C27 C32 -125.1(4)
Gd1 C27 C28 C29 66.8(3)
Gd1 C27 C28 C33 -125.0(4)
Gd1 C28 C29 C25 69.4(3)
Gd1 C28 C29 C34 -116.9(4)
Gd1 C35 C36 C37 68.2(3)
Gd1 C35 C36 C41 -121.6(4)
Gd1 C35 C39 C38 -69.5(3)
Gd1 C35 C39 C44 116.6(4)
Gd1 C36 C37 C38 70.1(3)
Gd1 C36 C37 C42 -121.0(4)
Gd1 C37 C38 C39 66.8(3)
Gd1 C37 C38 C43 -122.5(4)
Gd1 C38 C39 C35 69.8(3)
Gd1 C38 C39 C44 -116.3(4)
Gd2 N4 C15 C16 -164.9(3)
Gd2 N4 C19 C7 -12.1(5)
Gd2 N4 C19 C18 162.6(3)
Gd2 N5 C7 C6 168.9(3)
Gd2 N5 C7 C19 -14.0(5)
Gd2 N5 C8 C9 164.9(3)
Gd2 N5 C8 C24 -16.4(5)
Gd2 N6 C20 C21 -167.7(3)
Gd2 N6 C24 C8 -11.7(5)
Gd2 N6 C24 C23 164.0(3)
Gd2 C45 C46 C47 68.4(3)
Gd2 C45 C46 C51 -120.5(4)
Gd2 C45 C49 C48 -66.9(3)
Gd2 C45 C49 C54 127.5(4)
Gd2 C46 C47 C48 70.5(3)
Gd2 C46 C47 C52 -117.8(4)
Gd2 C47 C48 C49 69.3(3)
Gd2 C47 C48 C53 -125.3(4)
Gd2 C48 C49 C45 67.2(3)
Gd2 C48 C49 C54 -126.8(4)
Gd2 C55 C56 C57 67.8(3)
Gd2 C55 C56 C61 -121.1(4)
Gd2 C55 C59 C58 -69.5(3)
Gd2 C55 C59 C64 120.2(4)
Gd2 C56 C57 C58 69.1(3)
Gd2 C56 C57 C62 -117.3(4)
Gd2 C57 C58 C59 66.4(3)
Gd2 C57 C58 C63 -124.6(4)
Gd2 C58 C59 C55 67.5(3)
Gd2 C58 C59 C64 -122.2(4)
O1S C1S C2S C3S 29.4(6)
O2S C5S C6S C7S 5.1(6)
O3S C9S C10S C11S 12.5(10)
O4S C13S C14S C15S -15.1(7)
N1 Gd1 N2 C6 8.1(3)
N1 Gd1 N2 C9 -172.3(3)
N1 Gd1 N3 C10 4.0(4)
N1 Gd1 N3 C14 172.7(3)
N1 Gd1 C25 C26 86.9(3)
N1 Gd1 C25 C29 -159.8(3)
N1 Gd1 C25 C30 -38.3(3)
N1 Gd1 C26 C25 -85.9(3)
N1 Gd1 C26 C27 160.2(3)
N1 Gd1 C26 C31 38.8(4)
N1 Gd1 C27 C26 -20.0(3)
N1 Gd1 C27 C28 -134.2(3)
N1 Gd1 C27 C32 102.7(4)
N1 Gd1 C28 C27 56.6(3)
N1 Gd1 C28 C29 -57.2(3)
N1 Gd1 C28 C33 179.9(4)
N1 Gd1 C29 C25 20.3(3)
N1 Gd1 C29 C28 133.8(3)
N1 Gd1 C29 C34 -100.7(3)
N1 Gd1 C35 C36 -91.1(3)
N1 Gd1 C35 C39 24.0(3)
N1 Gd1 C35 C40 147.1(4)
N1 Gd1 C36 C35 106.5(3)
N1 Gd1 C36 C37 -7.1(3)
N1 Gd1 C36 C41 -130.0(4)
N1 Gd1 C37 C36 173.7(3)
N1 Gd1 C37 C38 61.3(3)
N1 Gd1 C37 C42 -64.0(4)
N1 Gd1 C38 C37 -114.2(3)
N1 Gd1 C38 C39 130.5(3)
N1 Gd1 C38 C43 11.1(4)
N1 Gd1 C39 C35 -159.8(3)
N1 Gd1 C39 C38 -47.1(3)
N1 Gd1 C39 C44 75.8(4)
N1 C1 C2 C3 2.7(7)
N1 C5 C6 N2 16.0(6)
N1 C5 C6 C7 -166.1(4)
N2 Gd1 N1 C1 171.1(3)
N2 Gd1 N1 C5 1.0(3)
N2 Gd1 N3 C10 2.9(3)
N2 Gd1 N3 C14 171.6(3)
N2 Gd1 C25 C26 151.6(3)
N2 Gd1 C25 C29 -95.1(3)
N2 Gd1 C25 C30 26.4(3)
N2 Gd1 C26 C25 -31.0(3)
N2 Gd1 C26 C27 -145.0(3)
N2 Gd1 C26 C31 93.6(4)
N2 Gd1 C27 C26 49.0(3)
N2 Gd1 C27 C28 -65.2(3)
N2 Gd1 C27 C32 171.7(4)
N2 Gd1 C28 C27 133.8(3)
N2 Gd1 C28 C29 20.0(3)
N2 Gd1 C28 C33 -102.9(4)
N2 Gd1 C29 C25 84.0(3)
N2 Gd1 C29 C28 -162.5(3)
N2 Gd1 C29 C34 -37.0(4)
N2 Gd1 C35 C36 -161.8(2)
N2 Gd1 C35 C39 -46.7(3)
N2 Gd1 C35 C40 76.4(4)
N2 Gd1 C36 C35 25.1(3)
N2 Gd1 C36 C37 -88.5(3)
N2 Gd1 C36 C41 148.6(3)
N2 Gd1 C37 C36 118.3(3)
N2 Gd1 C37 C38 5.9(3)
N2 Gd1 C37 C42 -119.4(3)
N2 Gd1 C38 C37 -175.2(3)
N2 Gd1 C38 C39 69.5(3)
N2 Gd1 C38 C43 -49.9(4)
N2 Gd1 C39 C35 136.0(3)
N2 Gd1 C39 C38 -111.4(3)
N2 Gd1 C39 C44 11.5(4)
N2 C6 C7 N5 27.2(6)
N2 C6 C7 C19 -149.6(4)
N2 C9 C10 N3 16.3(5)
N2 C9 C10 C11 -160.3(4)
N3 Gd1 N1 C1 170.0(3)
N3 Gd1 N1 C5 -0.1(4)
N3 Gd1 N2 C6 -172.9(3)
N3 Gd1 N2 C9 6.7(3)
N3 Gd1 C25 C26 -145.6(3)
N3 Gd1 C25 C29 -32.3(3)
N3 Gd1 C25 C30 89.2(4)
N3 Gd1 C26 C25 42.6(3)
N3 Gd1 C26 C27 -71.3(3)
N3 Gd1 C26 C31 167.3(4)
N3 Gd1 C27 C26 123.5(3)
N3 Gd1 C27 C28 9.3(3)
N3 Gd1 C27 C32 -113.8(4)
N3 Gd1 C28 C27 -171.3(3)
N3 Gd1 C28 C29 74.9(3)
N3 Gd1 C28 C33 -48.0(4)
N3 Gd1 C29 C25 147.3(3)
N3 Gd1 C29 C28 -99.3(3)
N3 Gd1 C29 C34 26.2(3)
N3 Gd1 C35 C36 143.0(3)
N3 Gd1 C35 C39 -101.9(3)
N3 Gd1 C35 C40 21.2(4)
N3 Gd1 C36 C35 -35.6(3)
N3 Gd1 C36 C37 -149.2(3)
N3 Gd1 C36 C41 87.9(4)
N3 Gd1 C37 C36 37.5(3)
N3 Gd1 C37 C38 -75.0(3)
N3 Gd1 C37 C42 159.7(3)
N3 Gd1 C38 C37 119.9(3)
N3 Gd1 C38 C39 4.5(3)
N3 Gd1 C38 C43 -114.8(4)
N3 Gd1 C39 C35 71.6(3)
N3 Gd1 C39 C38 -175.7(3)
N3 Gd1 C39 C44 -52.9(4)
N3 C10 C11 C12 4.0(6)
N4 Gd2 N5 C7 5.9(3)
N4 Gd2 N5 C8 -172.2(3)
N4 Gd2 N6 C20 171.6(3)
N4 Gd2 N6 C24 2.6(4)
N4 Gd2 C45 C46 73.3(3)
N4 Gd2 C45 C49 -172.5(3)
N4 Gd2 C45 C50 -50.6(4)
N4 Gd2 C46 C45 -100.9(3)
N4 Gd2 C46 C47 145.8(3)
N4 Gd2 C46 C51 24.9(3)
N4 Gd2 C47 C46 -33.5(3)
N4 Gd2 C47 C48 -146.5(2)
N4 Gd2 C47 C52 88.7(3)
N4 Gd2 C48 C47 41.3(3)
N4 Gd2 C48 C49 -72.8(3)
N4 Gd2 C48 C53 164.7(3)
N4 Gd2 C49 C45 8.0(3)
N4 Gd2 C49 C48 122.0(3)
N4 Gd2 C49 C54 -116.6(4)
N4 Gd2 C55 C56 -70.1(3)
N4 Gd2 C55 C59 42.7(3)
N4 Gd2 C55 C60 164.1(3)
N4 Gd2 C56 C55 124.6(3)
N4 Gd2 C56 C57 10.3(3)
N4 Gd2 C56 C61 -111.1(4)
N4 Gd2 C57 C56 -170.2(3)
N4 Gd2 C57 C58 76.0(3)
N4 Gd2 C57 C62 -46.6(3)
N4 Gd2 C58 C57 -97.9(3)
N4 Gd2 C58 C59 147.2(3)
N4 Gd2 C58 C63 24.7(4)
N4 Gd2 C59 C55 -145.6(3)
N4 Gd2 C59 C58 -32.3(3)
N4 Gd2 C59 C64 92.2(4)
N4 C15 C16 C17 1.3(7)
N5 Gd2 N4 C15 169.6(3)
N5 Gd2 N4 C19 3.8(3)
N5 Gd2 N6 C20 171.6(3)
N5 Gd2 N6 C24 2.5(3)
N5 Gd2 C45 C46 18.5(3)
N5 Gd2 C45 C49 132.7(2)
N5 Gd2 C45 C50 -105.4(4)
N5 Gd2 C46 C45 -164.0(3)
N5 Gd2 C46 C47 82.7(3)
N5 Gd2 C46 C51 -38.2(4)
N5 Gd2 C47 C46 -96.8(3)
N5 Gd2 C47 C48 150.3(2)
N5 Gd2 C47 C52 25.4(3)
N5 Gd2 C48 C47 -32.6(3)
N5 Gd2 C48 C49 -146.7(2)
N5 Gd2 C48 C53 90.8(4)
N5 Gd2 C49 C45 -67.3(3)
N5 Gd2 C49 C48 46.8(3)
N5 Gd2 C49 C54 168.1(3)
N5 Gd2 C55 C56 11.3(3)
N5 Gd2 C55 C59 124.1(2)
N5 Gd2 C55 C60 -114.5(3)
N5 Gd2 C56 C55 -170.8(3)
N5 Gd2 C56 C57 74.9(3)
N5 Gd2 C56 C61 -46.5(4)
N5 Gd2 C57 C56 -105.8(3)
N5 Gd2 C57 C58 140.4(3)
N5 Gd2 C57 C62 17.9(4)
N5 Gd2 C58 C57 -42.7(3)
N5 Gd2 C58 C59 -157.6(2)
N5 Gd2 C58 C63 80.0(4)
N5 Gd2 C59 C55 -81.7(3)
N5 Gd2 C59 C58 31.7(3)
N5 Gd2 C59 C64 156.1(3)
N5 C7 C19 N4 16.7(5)
N5 C7 C19 C18 -158.0(4)
N5 C8 C9 N2 27.3(6)
N5 C8 C9 C10 -150.7(4)
N5 C8 C24 N6 18.1(5)
N5 C8 C24 C23 -157.6(4)
N6 Gd2 N4 C15 169.6(3)
N6 Gd2 N4 C19 3.8(4)
N6 Gd2 N5 C7 -174.2(3)
N6 Gd2 N5 C8 7.8(3)
N6 Gd2 C45 C46 -59.1(3)
N6 Gd2 C45 C49 55.1(3)
N6 Gd2 C45 C50 176.9(4)
N6 Gd2 C46 C45 132.1(2)
N6 Gd2 C46 C47 18.9(3)
N6 Gd2 C46 C51 -102.1(3)
N6 Gd2 C47 C46 -161.4(3)
N6 Gd2 C47 C48 85.7(2)
N6 Gd2 C47 C52 -39.1(3)
N6 Gd2 C48 C47 -87.1(2)
N6 Gd2 C48 C49 158.8(3)
N6 Gd2 C48 C53 36.3(4)
N6 Gd2 C49 C45 -135.3(2)
N6 Gd2 C49 C48 -21.3(3)
N6 Gd2 C49 C54 100.1(4)
N6 Gd2 C55 C56 65.6(3)
N6 Gd2 C55 C59 178.4(3)
N6 Gd2 C55 C60 -60.1(4)
N6 Gd2 C56 C55 -109.2(3)
N6 Gd2 C56 C57 136.6(3)
N6 Gd2 C56 C61 15.1(4)
N6 Gd2 C57 C56 -41.7(3)
N6 Gd2 C57 C58 -155.5(3)
N6 Gd2 C57 C62 81.9(4)
N6 Gd2 C58 C57 29.5(3)
N6 Gd2 C58 C59 -85.4(3)
N6 Gd2 C58 C63 152.1(3)
N6 Gd2 C59 C55 -1.7(3)
N6 Gd2 C59 C58 111.6(3)
N6 Gd2 C59 C64 -124.0(3)
N6 C20 C21 C22 2.2(7)
C1 N1 C5 C4 -4.3(6)
C1 N1 C5 C6 -179.5(4)
C1 C2 C3 C4 -2.2(7)
C1S O1S C4S C3S -17.0(6)
C1S C2S C3S C4S -37.9(6)
C2 C3 C4 C5 -1.4(7)
C2S C3S C4S O1S 34.4(6)
C3 C4 C5 N1 4.9(7)
C3 C4 C5 C6 179.7(4)
C4 C5 C6 N2 -159.0(4)
C4 C5 C6 C7 18.9(7)
C4S O1S C1S C2S -7.9(6)
C5 N1 C1 C2 0.6(6)
C5 C6 C7 N5 -150.7(4)
C5 C6 C7 C19 32.6(7)
C5S O2S C8S C7S -36.3(6)
C5S C6S C7S C8S -26.0(6)
C6 N2 C9 C8 -13.2(6)
C6 N2 C9 C10 165.0(3)
C6 C7 C19 N4 -166.5(4)
C6 C7 C19 C18 18.9(7)
C6S C7S C8S O2S 38.3(5)
C7 N5 C8 C9 -13.2(6)
C7 N5 C8 C24 165.5(4)
C8 N5 C7 C6 -13.0(6)
C8 N5 C7 C19 164.1(4)
C8 C9 C10 N3 -165.6(4)
C8 C9 C10 C11 17.7(6)
C8S O2S C5S C6S 19.2(6)
C9 N2 C6 C5 164.6(4)
C9 N2 C6 C7 -13.4(6)
C9 C8 C24 N6 -163.2(4)
C9 C8 C24 C23 21.1(7)
C9 C10 C11 C12 -179.6(4)
C9S O3S C12S C11S 10.9(12)
C9S C10S C11S C12S -6.0(12)
C10 N3 C14 C13 0.3(6)
C10 C11 C12 C13 -1.4(6)
C10S C11S C12S O3S -2.9(14)
C11 C12 C13 C14 -1.5(7)
C12 C13 C14 N3 2.2(7)
C12S O3S C9S C10S -14.6(9)
C13S O4S C16S C15S 28.9(6)
C13S C14S C15S C16S 30.9(6)
C14 N3 C10 C9 179.9(4)
C14 N3 C10 C11 -3.4(6)
C14S C15S C16S O4S -36.6(6)
C15 N4 C19 C7 -178.2(4)
C15 N4 C19 C18 -3.5(6)
C15 C16 C17 C18 -1.9(6)
C16 C17 C18 C19 -0.1(6)
C16S O4S C13S C14S -8.2(7)
C17 C18 C19 N4 2.9(6)
C17 C18 C19 C7 177.2(4)
C19 N4 C15 C16 1.4(6)
C20 N6 C24 C8 178.8(4)
C20 N6 C24 C23 -5.4(6)
C20 C21 C22 C23 -2.3(7)
C21 C22 C23 C24 -1.3(7)
C22 C23 C24 N6 5.3(6)
C22 C23 C24 C8 -179.1(4)
C24 N6 C20 C21 1.7(6)
C24 C8 C9 N2 -151.3(4)
C24 C8 C9 C10 30.7(7)
C25 Gd1 N1 C1 -96.0(3)
C25 Gd1 N1 C5 94.0(3)
C25 Gd1 N2 C6 -68.6(3)
C25 Gd1 N2 C9 111.0(3)
C25 Gd1 N3 C10 -78.0(3)
C25 Gd1 N3 C14 90.8(3)
C25 Gd1 C26 C27 -114.0(4)
C25 Gd1 C26 C31 124.7(6)
C25 Gd1 C27 C26 36.9(3)
C25 Gd1 C27 C28 -77.3(3)
C25 Gd1 C27 C32 159.5(5)
C25 Gd1 C28 C27 76.4(3)
C25 Gd1 C28 C29 -37.4(3)
C25 Gd1 C28 C33 -160.3(5)
C25 Gd1 C29 C28 113.5(4)
C25 Gd1 C29 C34 -121.1(5)
C25 Gd1 C35 C36 64.5(5)
C25 Gd1 C35 C39 179.6(3)
C25 Gd1 C35 C40 -57.3(6)
C25 Gd1 C36 C35 -152.2(3)
C25 Gd1 C36 C37 94.3(3)
C25 Gd1 C36 C41 -28.6(5)
C25 Gd1 C37 C36 -116.6(3)
C25 Gd1 C37 C38 131.0(3)
C25 Gd1 C37 C42 5.7(4)
C25 Gd1 C38 C37 -80.4(3)
C25 Gd1 C38 C39 164.3(3)
C25 Gd1 C38 C43 44.9(5)
C25 Gd1 C39 C35 -179.1(7)
C25 Gd1 C39 C38 -66.4(9)
C25 Gd1 C39 C44 56.4(10)
C25 C26 C27 Gd1 -66.5(3)
C25 C26 C27 C28 1.0(5)
C25 C26 C27 C32 168.4(4)
C26 Gd1 N1 C1 -65.3(3)
C26 Gd1 N1 C5 124.7(3)
C26 Gd1 N2 C6 -53.7(3)
C26 Gd1 N2 C9 126.0(3)
C26 Gd1 N3 C10 -98.1(3)
C26 Gd1 N3 C14 70.6(3)
C26 Gd1 C25 C29 113.3(4)
C26 Gd1 C25 C30 -125.2(5)
C26 Gd1 C27 C28 -114.2(4)
C26 Gd1 C27 C32 122.7(5)
C26 Gd1 C28 C27 36.8(3)
C26 Gd1 C28 C29 -77.0(3)
C26 Gd1 C28 C33 160.1(5)
C26 Gd1 C29 C25 -37.0(3)
C26 Gd1 C29 C28 76.5(3)
C26 Gd1 C29 C34 -158.1(4)
C26 Gd1 C35 C36 17.8(4)
C26 Gd1 C35 C39 132.9(3)
C26 Gd1 C35 C40 -104.0(4)
C26 Gd1 C36 C35 -167.8(2)
C26 Gd1 C36 C37 78.7(3)
C26 Gd1 C36 C41 -44.2(4)
C26 Gd1 C37 C36 -110.2(3)
C26 Gd1 C37 C38 137.4(3)
C26 Gd1 C37 C42 12.0(4)
C26 Gd1 C38 C37 -51.9(3)
C26 Gd1 C38 C39 -167.2(3)
C26 Gd1 C38 C43 73.4(4)
C26 Gd1 C39 C35 -89.8(4)
C26 Gd1 C39 C38 22.9(4)
C26 Gd1 C39 C44 145.8(4)
C26 C25 C29 Gd1 70.3(3)
C26 C25 C29 C28 -0.1(5)
C26 C25 C29 C34 -174.1(4)
C26 C27 C28 Gd1 -67.9(3)
C26 C27 C28 C29 -1.0(5)
C26 C27 C28 C33 167.1(4)
C27 C28 C29 Gd1 -68.7(3)
C27 C28 C29 C25 0.7(5)
C27 C28 C29 C34 174.4(4)
C28 Gd1 N1 C1 -80.6(3)
C28 Gd1 N1 C5 109.4(3)
C28 Gd1 N2 C6 -108.6(3)
C28 Gd1 N2 C9 71.1(3)
C28 Gd1 N3 C10 -124.0(3)
C28 Gd1 N3 C14 44.8(3)
C28 Gd1 C25 C26 -76.3(3)
C28 Gd1 C25 C29 37.0(3)
C28 Gd1 C25 C30 158.5(4)
C28 Gd1 C26 C25 77.3(3)
C28 Gd1 C26 C27 -36.6(3)
C28 Gd1 C26 C31 -158.0(5)
C28 Gd1 C27 C26 114.2(4)
C28 Gd1 C27 C32 -123.1(5)
C28 Gd1 C29 C25 -113.5(4)
C28 Gd1 C29 C34 125.5(5)
C28 Gd1 C35 C36 68.0(3)
C28 Gd1 C35 C39 -176.9(3)
C28 Gd1 C35 C40 -53.8(4)
C28 Gd1 C36 C35 -118.7(3)
C28 Gd1 C36 C37 127.8(3)
C28 Gd1 C36 C41 4.9(4)
C28 Gd1 C37 C36 -59.6(3)
C28 Gd1 C37 C38 -172.1(2)
C28 Gd1 C37 C42 62.6(4)
C28 Gd1 C38 C37 12.4(4)
C28 Gd1 C38 C39 -102.9(3)
C28 Gd1 C38 C43 137.7(4)
C28 Gd1 C39 C35 4.5(4)
C28 Gd1 C39 C38 117.2(3)
C28 Gd1 C39 C44 -119.9(4)
C29 Gd1 N1 C1 -106.4(3)
C29 Gd1 N1 C5 83.6(3)
C29 Gd1 N2 C6 -98.7(3)
C29 Gd1 N2 C9 80.9(3)
C29 Gd1 N3 C10 -94.1(3)
C29 Gd1 N3 C14 74.6(3)
C29 Gd1 C25 C26 -113.3(4)
C29 Gd1 C25 C30 121.5(5)
C29 Gd1 C26 C25 37.5(3)
C29 Gd1 C26 C27 -76.4(3)
C29 Gd1 C26 C31 162.2(5)
C29 Gd1 C27 C26 77.2(3)
C29 Gd1 C27 C28 -37.1(3)
C29 Gd1 C27 C32 -160.2(5)
C29 Gd1 C28 C27 113.8(4)
C29 Gd1 C28 C33 -122.9(5)
C29 Gd1 C35 C36 91.4(3)
C29 Gd1 C35 C39 -153.5(3)
C29 Gd1 C35 C40 -30.4(5)
C29 Gd1 C36 C35 -113.5(3)
C29 Gd1 C36 C37 132.9(3)
C29 Gd1 C36 C41 10.0(4)
C29 Gd1 C37 C36 -74.4(3)
C29 Gd1 C37 C38 173.2(2)
C29 Gd1 C37 C42 47.8(5)
C29 Gd1 C38 C37 -29.5(10)
C29 Gd1 C38 C39 -144.8(9)
C29 Gd1 C38 C43 95.9(10)
C29 Gd1 C39 C35 55.0(5)
C29 Gd1 C39 C38 167.7(3)
C29 Gd1 C39 C44 -69.4(5)
C29 C25 C26 Gd1 -68.5(3)
C29 C25 C26 C27 -0.6(5)
C29 C25 C26 C31 168.4(4)
C30 C25 C26 Gd1 117.7(4)
C30 C25 C26 C27 -174.3(4)
C30 C25 C26 C31 -5.4(8)
C30 C25 C29 Gd1 -115.8(4)
C30 C25 C29 C28 173.8(4)
C30 C25 C29 C34 -0.1(7)
C31 C26 C27 Gd1 124.0(4)
C31 C26 C27 C28 -168.5(4)
C31 C26 C27 C32 -1.1(7)
C32 C27 C28 Gd1 124.9(5)
C32 C27 C28 C29 -168.3(4)
C32 C27 C28 C33 -0.2(7)
C33 C28 C29 Gd1 123.4(4)
C33 C28 C29 C25 -167.2(4)
C33 C28 C29 C34 6.5(7)
C35 Gd1 N1 C1 75.5(3)
C35 Gd1 N1 C5 -94.5(3)
C35 Gd1 N2 C6 126.0(3)
C35 Gd1 N2 C9 -54.4(3)
C35 Gd1 N3 C10 122.4(3)
C35 Gd1 N3 C14 -68.9(3)
C35 Gd1 C25 C26 -72.0(5)
C35 Gd1 C25 C29 41.3(5)
C35 Gd1 C25 C30 162.8(4)
C35 Gd1 C26 C25 149.4(3)
C35 Gd1 C26 C27 35.5(4)
C35 Gd1 C26 C31 -85.9(5)
C35 Gd1 C27 C26 -155.7(3)
C35 Gd1 C27 C28 90.1(3)
C35 Gd1 C27 C32 -33.0(4)
C35 Gd1 C28 C27 -102.0(3)
C35 Gd1 C28 C29 144.2(3)
C35 Gd1 C28 C33 21.3(4)
C35 Gd1 C29 C25 -161.8(3)
C35 Gd1 C29 C28 -48.3(3)
C35 Gd1 C29 C34 77.1(4)
C35 Gd1 C36 C37 -113.6(4)
C35 Gd1 C36 C41 123.5(5)
C35 Gd1 C37 C36 36.5(3)
C35 Gd1 C37 C38 -75.9(3)
C35 Gd1 C37 C42 158.7(4)
C35 Gd1 C38 C37 77.7(3)
C35 Gd1 C38 C39 -37.6(3)
C35 Gd1 C38 C43 -157.0(5)
C35 Gd1 C39 C38 112.7(4)
C35 Gd1 C39 C44 -124.4(5)
C35 C36 C37 Gd1 -69.6(3)
C35 C36 C37 C38 0.5(5)
C35 C36 C37 C42 169.4(4)
C36 Gd1 N1 C1 41.4(4)
C36 Gd1 N1 C5 -128.7(3)
C36 Gd1 N2 C6 113.3(3)
C36 Gd1 N2 C9 -67.1(4)
C36 Gd1 N3 C10 139.9(3)
C36 Gd1 N3 C14 -51.4(3)
C36 Gd1 C25 C26 -30.3(4)
C36 Gd1 C25 C29 82.9(3)
C36 Gd1 C25 C30 -155.5(3)
C36 Gd1 C26 C25 158.7(3)
C36 Gd1 C26 C27 44.8(3)
C36 Gd1 C26 C31 -76.6(4)
C36 Gd1 C27 C26 -138.8(3)
C36 Gd1 C27 C28 107.0(3)
C36 Gd1 C27 C32 -16.1(4)
C36 Gd1 C28 C27 -74.4(3)
C36 Gd1 C28 C29 171.8(3)
C36 Gd1 C28 C33 48.9(4)
C36 Gd1 C29 C25 -123.7(3)
C36 Gd1 C29 C28 -10.2(3)
C36 Gd1 C29 C34 115.3(4)
C36 Gd1 C35 C39 115.1(4)
C36 Gd1 C35 C40 -121.8(5)
C36 Gd1 C37 C38 -112.4(4)
C36 Gd1 C37 C42 122.3(5)
C36 Gd1 C38 C37 38.3(3)
C36 Gd1 C38 C39 -77.0(3)
C36 Gd1 C38 C43 163.6(5)
C36 Gd1 C39 C35 -36.0(2)
C36 Gd1 C39 C38 76.7(3)
C36 Gd1 C39 C44 -160.4(4)
C36 C35 C39 Gd1 66.4(3)
C36 C35 C39 C38 -3.1(5)
C36 C35 C39 C44 -177.0(4)
C36 C37 C38 Gd1 -69.2(3)
C36 C37 C38 C39 -2.4(5)
C36 C37 C38 C43 168.2(4)
C37 Gd1 N1 C1 37.7(3)
C37 Gd1 N1 C5 -132.3(3)
C37 Gd1 N2 C6 73.5(3)
C37 Gd1 N2 C9 -106.8(3)
C37 Gd1 N3 C10 121.6(3)
C37 Gd1 N3 C14 -69.6(3)
C37 Gd1 C25 C26 12.5(3)
C37 Gd1 C25 C29 125.8(3)
C37 Gd1 C25 C30 -112.7(4)
C37 Gd1 C26 C25 -170.5(3)
C37 Gd1 C26 C27 75.6(3)
C37 Gd1 C26 C31 -45.8(4)
C37 Gd1 C27 C26 -108.4(3)
C37 Gd1 C27 C28 137.4(3)
C37 Gd1 C27 C32 14.3(4)
C37 Gd1 C28 C27 -48.0(3)
C37 Gd1 C28 C29 -161.8(3)
C37 Gd1 C28 C33 75.3(4)
C37 Gd1 C29 C25 -85.8(3)
C37 Gd1 C29 C28 27.7(4)
C37 Gd1 C29 C34 153.1(3)
C37 Gd1 C35 C36 -37.8(3)
C37 Gd1 C35 C39 77.3(3)
C37 Gd1 C35 C40 -159.6(5)
C37 Gd1 C36 C35 113.6(4)
C37 Gd1 C36 C41 -122.9(5)
C37 Gd1 C38 C39 -115.3(4)
C37 Gd1 C38 C43 125.3(5)
C37 Gd1 C39 C35 -76.5(3)
C37 Gd1 C39 C38 36.1(3)
C37 Gd1 C39 C44 159.0(4)
C37 C38 C39 Gd1 -66.3(3)
C37 C38 C39 C35 3.4(5)
C37 C38 C39 C44 177.4(4)
C38 Gd1 N1 C1 64.9(3)
C38 Gd1 N1 C5 -105.2(3)
C38 Gd1 N2 C6 76.5(3)
C38 Gd1 N2 C9 -103.9(3)
C38 Gd1 N3 C10 90.3(3)
C38 Gd1 N3 C14 -100.9(3)
C38 Gd1 C25 C26 53.6(4)
C38 Gd1 C25 C29 166.9(3)
C38 Gd1 C25 C30 -71.6(4)
C38 Gd1 C26 C25 -146.7(2)
C38 Gd1 C26 C27 99.3(3)
C38 Gd1 C26 C31 -22.0(5)
C38 Gd1 C27 C26 -100.3(3)
C38 Gd1 C27 C28 145.5(3)
C38 Gd1 C27 C32 22.4(5)
C38 Gd1 C28 C27 -54.8(4)
C38 Gd1 C28 C29 -168.6(3)
C38 Gd1 C28 C33 68.5(5)
C38 Gd1 C29 C25 -62.0(10)
C38 Gd1 C29 C28 51.4(10)
C38 Gd1 C29 C34 176.9(8)
C38 Gd1 C35 C36 -77.6(3)
C38 Gd1 C35 C39 37.5(3)
C38 Gd1 C35 C40 160.6(5)
C38 Gd1 C36 C35 76.3(3)
C38 Gd1 C36 C37 -37.3(3)
C38 Gd1 C36 C41 -160.2(5)
C38 Gd1 C37 C36 112.4(4)
C38 Gd1 C37 C42 -125.3(5)
C38 Gd1 C39 C35 -112.7(4)
C38 Gd1 C39 C44 122.9(5)
C39 Gd1 N1 C1 87.3(3)
C39 Gd1 N1 C5 -82.7(3)
C39 Gd1 N2 C6 104.5(3)
C39 Gd1 N2 C9 -75.8(3)
C39 Gd1 N3 C10 92.6(3)
C39 Gd1 N3 C14 -98.6(3)
C39 Gd1 C25 C26 106.8(8)
C39 Gd1 C25 C29 -140.0(8)
C39 Gd1 C25 C30 -18.4(10)
C39 Gd1 C26 C25 -160.1(3)
C39 Gd1 C26 C27 85.9(4)
C39 Gd1 C26 C31 -35.4(6)
C39 Gd1 C27 C26 -134.4(3)
C39 Gd1 C27 C28 111.3(3)
C39 Gd1 C27 C32 -11.8(5)
C39 Gd1 C28 C27 -104.4(3)
C39 Gd1 C28 C29 141.8(3)
C39 Gd1 C28 C33 18.9(5)
C39 Gd1 C29 C25 164.2(3)
C39 Gd1 C29 C28 -82.3(4)
C39 Gd1 C29 C34 43.1(6)
C39 Gd1 C35 C36 -115.1(4)
C39 Gd1 C35 C40 123.1(5)
C39 Gd1 C36 C35 36.5(3)
C39 Gd1 C36 C37 -77.0(3)
C39 Gd1 C36 C41 160.1(5)
C39 Gd1 C37 C36 76.2(3)
C39 Gd1 C37 C38 -36.2(3)
C39 Gd1 C37 C42 -161.6(4)
C39 Gd1 C38 C37 115.3(4)
C39 Gd1 C38 C43 -119.4(5)
C39 C35 C36 Gd1 -66.5(3)
C39 C35 C36 C37 1.6(5)
C39 C35 C36 C41 171.9(4)
C40 C35 C36 Gd1 125.5(4)
C40 C35 C36 C37 -166.3(4)
C40 C35 C36 C41 3.9(7)
C40 C35 C39 Gd1 -125.8(4)
C40 C35 C39 C38 164.7(4)
C40 C35 C39 C44 -9.2(7)
C41 C36 C37 Gd1 120.2(4)
C41 C36 C37 C38 -169.7(4)
C41 C36 C37 C42 -0.8(7)
C42 C37 C38 Gd1 122.2(4)
C42 C37 C38 C39 -171.0(4)
C42 C37 C38 C43 -0.4(7)
C43 C38 C39 Gd1 122.4(4)
C43 C38 C39 C35 -167.8(4)
C43 C38 C39 C44 6.1(7)
C45 Gd2 N4 C15 41.7(3)
C45 Gd2 N4 C19 -124.1(3)
C45 Gd2 N5 C7 69.9(3)
C45 Gd2 N5 C8 -108.1(3)
C45 Gd2 N6 C20 -78.6(3)
C45 Gd2 N6 C24 112.4(3)
C45 Gd2 C46 C47 -113.3(4)
C45 Gd2 C46 C51 125.8(5)
C45 Gd2 C47 C46 36.9(2)
C45 Gd2 C47 C48 -76.0(3)
C45 Gd2 C47 C52 159.2(4)
C45 Gd2 C48 C47 77.3(3)
C45 Gd2 C48 C49 -36.8(2)
C45 Gd2 C48 C53 -159.3(5)
C45 Gd2 C49 C48 114.0(4)
C45 Gd2 C49 C54 -124.7(5)
C45 Gd2 C55 C56 -169.0(2)
C45 Gd2 C55 C59 -56.2(3)
C45 Gd2 C55 C60 65.2(4)
C45 Gd2 C56 C55 17.3(4)
C45 Gd2 C56 C57 -96.9(3)
C45 Gd2 C56 C61 141.6(3)
C45 Gd2 C57 C56 121.0(3)
C45 Gd2 C57 C58 7.3(3)
C45 Gd2 C57 C62 -115.3(4)
C45 Gd2 C58 C57 -174.9(2)
C45 Gd2 C58 C59 70.2(3)
C45 Gd2 C58 C63 -52.2(4)
C45 Gd2 C59 C55 130.8(3)
C45 Gd2 C59 C58 -115.9(3)
C45 Gd2 C59 C64 8.6(4)
C45 C46 C47 Gd2 -70.1(3)
C45 C46 C47 C48 0.4(5)
C45 C46 C47 C52 172.1(4)
C46 Gd2 N4 C15 71.1(3)
C46 Gd2 N4 C19 -94.6(3)
C46 Gd2 N5 C7 79.0(3)
C46 Gd2 N5 C8 -99.1(3)
C46 Gd2 N6 C20 -104.8(3)
C46 Gd2 N6 C24 86.1(3)
C46 Gd2 C45 C49 114.2(4)
C46 Gd2 C45 C50 -123.9(5)
C46 Gd2 C47 C48 -112.9(4)
C46 Gd2 C47 C52 122.2(5)
C46 Gd2 C48 C47 37.7(2)
C46 Gd2 C48 C49 -76.4(3)
C46 Gd2 C48 C53 161.1(5)
C46 Gd2 C49 C45 -36.7(2)
C46 Gd2 C49 C48 77.3(3)
C46 Gd2 C49 C54 -161.4(4)
C46 Gd2 C55 C56 175.8(2)
C46 Gd2 C55 C59 -71.4(3)
C46 Gd2 C55 C60 50.0(4)
C46 Gd2 C56 C55 -20.0(11)
C46 Gd2 C56 C57 -134.3(10)
C46 Gd2 C56 C61 104.3(10)
C46 Gd2 C57 C56 167.4(3)
C46 Gd2 C57 C58 53.6(4)
C46 Gd2 C57 C62 -69.0(5)
C46 Gd2 C58 C57 -152.9(2)
C46 Gd2 C58 C59 92.2(3)
C46 Gd2 C58 C63 -30.3(5)
C46 Gd2 C59 C55 134.7(3)
C46 Gd2 C59 C58 -111.9(3)
C46 Gd2 C59 C64 12.5(4)
C46 C45 C49 Gd2 67.0(3)
C46 C45 C49 C48 0.1(5)
C46 C45 C49 C54 -165.5(4)
C46 C47 C48 Gd2 -69.6(3)
C46 C47 C48 C49 -0.3(5)
C46 C47 C48 C53 165.1(4)
C47 Gd2 N4 C15 87.9(3)
C47 Gd2 N4 C19 -77.9(3)
C47 Gd2 N5 C7 109.0(3)
C47 Gd2 N5 C8 -69.1(3)
C47 Gd2 N6 C20 -95.2(3)
C47 Gd2 N6 C24 95.7(3)
C47 Gd2 C45 C46 -37.6(2)
C47 Gd2 C45 C49 76.6(3)
C47 Gd2 C45 C50 -161.5(5)
C47 Gd2 C46 C45 113.3(4)
C47 Gd2 C46 C51 -120.9(5)
C47 Gd2 C48 C49 -114.1(4)
C47 Gd2 C48 C53 123.4(5)
C47 Gd2 C49 C45 -77.1(3)
C47 Gd2 C49 C48 36.9(2)
C47 Gd2 C49 C54 158.3(5)
C47 Gd2 C55 C56 134.0(3)
C47 Gd2 C55 C59 -113.2(3)
C47 Gd2 C55 C60 8.3(4)
C47 Gd2 C56 C55 -77.5(3)
C47 Gd2 C56 C57 168.2(3)
C47 Gd2 C56 C61 46.8(5)
C47 Gd2 C57 C56 -63.8(11)
C47 Gd2 C57 C58 -177.6(10)
C47 Gd2 C57 C62 59.9(12)
C47 Gd2 C58 C57 179.2(3)
C47 Gd2 C58 C59 64.3(4)
C47 Gd2 C58 C63 -58.2(6)
C47 Gd2 C59 C55 96.5(3)
C47 Gd2 C59 C58 -150.1(2)
C47 Gd2 C59 C64 -25.7(4)
C47 C48 C49 Gd2 -67.1(3)
C47 C48 C49 C45 0.1(5)
C47 C48 C49 C54 166.2(4)
C48 Gd2 N4 C15 68.3(3)
C48 Gd2 N4 C19 -97.4(3)
C48 Gd2 N5 C7 124.6(3)
C48 Gd2 N5 C8 -53.5(3)
C48 Gd2 N6 C20 -64.4(3)
C48 Gd2 N6 C24 126.5(3)
C48 Gd2 C45 C46 -77.5(3)
C48 Gd2 C45 C49 36.7(2)
C48 Gd2 C45 C50 158.6(5)
C48 Gd2 C46 C45 76.0(3)
C48 Gd2 C46 C47 -37.2(2)
C48 Gd2 C46 C51 -158.2(4)
C48 Gd2 C47 C46 112.9(4)
C48 Gd2 C47 C52 -124.8(5)
C48 Gd2 C49 C45 -114.0(4)
C48 Gd2 C49 C54 121.3(5)
C48 Gd2 C55 C56 140.9(3)
C48 Gd2 C55 C59 -106.3(3)
C48 Gd2 C55 C60 15.2(4)
C48 Gd2 C56 C55 -48.2(3)
C48 Gd2 C56 C57 -162.4(2)
C48 Gd2 C56 C61 76.1(4)
C48 Gd2 C57 C56 31.7(4)
C48 Gd2 C57 C58 -82.1(4)
C48 Gd2 C57 C62 155.4(3)
C48 Gd2 C58 C57 136.4(3)
C48 Gd2 C58 C59 21.5(3)
C48 Gd2 C58 C63 -100.9(4)
C48 Gd2 C59 C55 82.0(3)
C48 Gd2 C59 C58 -164.7(2)
C48 Gd2 C59 C64 -40.2(4)
C49 C45 C46 Gd2 -68.7(3)
C49 C45 C46 C47 -0.3(5)
C49 C45 C46 C51 170.8(4)
C50 C45 C46 Gd2 124.9(4)
C50 C45 C46 C47 -166.7(4)
C50 C45 C46 C51 4.3(7)
C50 C45 C49 Gd2 -126.1(4)
C50 C45 C49 C48 167.0(4)
C50 C45 C49 C54 1.4(7)
C51 C46 C47 Gd2 118.5(4)
C51 C46 C47 C48 -171.0(4)
C51 C46 C47 C52 0.7(7)
C52 C47 C48 Gd2 118.9(4)
C52 C47 C48 C49 -171.9(4)
C52 C47 C48 C53 -6.4(7)
C53 C48 C49 Gd2 127.0(4)
C53 C48 C49 C45 -165.8(4)
C53 C48 C49 C54 0.2(7)
C55 Gd2 N4 C15 -73.9(3)
C55 Gd2 N4 C19 120.4(3)
C55 Gd2 N5 C7 -110.4(3)
C55 Gd2 N5 C8 71.6(3)
C55 Gd2 N6 C20 38.8(3)
C55 Gd2 N6 C24 -130.2(3)
C55 Gd2 C45 C46 -161.3(2)
C55 Gd2 C45 C49 -47.1(3)
C55 Gd2 C45 C50 74.8(4)
C55 Gd2 C46 C45 28.6(4)
C55 Gd2 C46 C47 -84.7(3)
C55 Gd2 C46 C51 154.4(3)
C55 Gd2 C47 C46 126.6(3)
C55 Gd2 C47 C48 13.6(3)
C55 Gd2 C47 C52 -111.2(4)
C55 Gd2 C48 C47 -169.5(2)
C55 Gd2 C48 C49 76.3(3)
C55 Gd2 C48 C53 -46.2(4)
C55 Gd2 C49 C45 138.4(3)
C55 Gd2 C49 C48 -107.6(3)
C55 Gd2 C49 C54 13.7(4)
C55 Gd2 C56 C57 -114.3(4)
C55 Gd2 C56 C61 124.3(5)
C55 Gd2 C57 C56 37.0(3)
C55 Gd2 C57 C58 -76.8(3)
C55 Gd2 C57 C62 160.7(4)
C55 Gd2 C58 C57 77.2(3)
C55 Gd2 C58 C59 -37.7(2)
C55 Gd2 C58 C63 -160.2(5)
C55 Gd2 C59 C58 113.3(4)
C55 Gd2 C59 C64 -122.2(5)
C55 C56 C57 Gd2 -66.5(3)
C55 C56 C57 C58 2.6(5)
C55 C56 C57 C62 176.2(4)
C56 Gd2 N4 C15 -104.4(3)
C56 Gd2 N4 C19 89.8(3)
C56 Gd2 N5 C7 -104.7(3)
C56 Gd2 N5 C8 77.3(3)
C56 Gd2 N6 C20 67.4(3)
C56 Gd2 N6 C24 -101.7(3)
C56 Gd2 C45 C46 -170.8(2)
C56 Gd2 C45 C49 -56.7(4)
C56 Gd2 C45 C50 65.2(5)
C56 Gd2 C46 C45 45.1(11)
C56 Gd2 C46 C47 -68.2(11)
C56 Gd2 C46 C51 170.9(9)
C56 Gd2 C47 C46 167.4(3)
C56 Gd2 C47 C48 54.5(4)
C56 Gd2 C47 C52 -70.3(4)
C56 Gd2 C48 C47 -146.9(2)
C56 Gd2 C48 C49 98.9(3)
C56 Gd2 C48 C53 -23.6(4)
C56 Gd2 C49 C45 144.6(2)
C56 Gd2 C49 C48 -101.4(3)
C56 Gd2 C49 C54 19.9(4)
C56 Gd2 C55 C59 112.8(4)
C56 Gd2 C55 C60 -125.8(5)
C56 Gd2 C57 C58 -113.8(4)
C56 Gd2 C57 C62 123.6(5)
C56 Gd2 C58 C57 37.0(2)
C56 Gd2 C58 C59 -77.9(3)
C56 Gd2 C58 C63 159.6(5)
C56 Gd2 C59 C55 -37.5(2)
C56 Gd2 C59 C58 75.9(3)
C56 Gd2 C59 C64 -159.7(4)
C56 C55 C59 Gd2 70.4(3)
C56 C55 C59 C58 0.9(5)
C56 C55 C59 C64 -169.4(4)
C56 C57 C58 Gd2 -68.5(3)
C56 C57 C58 C59 -2.1(5)
C56 C57 C58 C63 166.9(4)
C57 Gd2 N4 C15 -99.2(3)
C57 Gd2 N4 C19 95.0(3)
C57 Gd2 N5 C7 -75.9(3)
C57 Gd2 N5 C8 106.1(3)
C57 Gd2 N6 C20 87.6(3)
C57 Gd2 N6 C24 -81.5(3)
C57 Gd2 C45 C46 141.6(3)
C57 Gd2 C45 C49 -104.2(3)
C57 Gd2 C45 C50 17.7(5)
C57 Gd2 C46 C45 -78.0(4)
C57 Gd2 C46 C47 168.7(3)
C57 Gd2 C46 C51 47.8(5)
C57 Gd2 C47 C46 -138.8(10)
C57 Gd2 C47 C48 108.3(10)
C57 Gd2 C47 C52 -16.6(13)
C57 Gd2 C48 C47 -165.4(3)
C57 Gd2 C48 C49 80.5(4)
C57 Gd2 C48 C53 -42.0(5)
C57 Gd2 C49 C45 109.0(3)
C57 Gd2 C49 C48 -137.0(3)
C57 Gd2 C49 C54 -15.7(5)
C57 Gd2 C55 C56 -36.5(2)
C57 Gd2 C55 C59 76.3(3)
C57 Gd2 C55 C60 -162.3(4)
C57 Gd2 C56 C55 114.3(4)
C57 Gd2 C56 C61 -121.4(5)
C57 Gd2 C58 C59 -114.9(4)
C57 Gd2 C58 C63 122.6(5)
C57 Gd2 C59 C55 -77.0(3)
C57 Gd2 C59 C58 36.4(2)
C57 Gd2 C59 C64 160.8(4)
C57 C58 C59 Gd2 -66.8(3)
C57 C58 C59 C55 0.7(5)
C57 C58 C59 C64 171.0(4)
C58 Gd2 N4 C15 -69.3(3)
C58 Gd2 N4 C19 125.0(3)
C58 Gd2 N5 C7 -56.1(3)
C58 Gd2 N5 C8 125.9(3)
C58 Gd2 N6 C20 73.3(3)
C58 Gd2 N6 C24 -95.8(3)
C58 Gd2 C45 C46 145.4(2)
C58 Gd2 C45 C49 -100.4(3)
C58 Gd2 C45 C50 21.5(4)
C58 Gd2 C46 C45 -45.8(3)
C58 Gd2 C46 C47 -159.1(2)
C58 Gd2 C46 C51 80.0(4)
C58 Gd2 C47 C46 44.3(5)
C58 Gd2 C47 C48 -68.6(4)
C58 Gd2 C47 C52 166.6(3)
C58 Gd2 C48 C47 148.4(2)
C58 Gd2 C48 C49 34.3(3)
C58 Gd2 C48 C53 -88.2(4)
C58 Gd2 C49 C45 90.3(3)
C58 Gd2 C49 C48 -155.7(2)
C58 Gd2 C49 C54 -34.4(4)
C58 Gd2 C55 C56 -76.0(3)
C58 Gd2 C55 C59 36.8(2)
C58 Gd2 C55 C60 158.3(4)
C58 Gd2 C56 C55 77.3(3)
C58 Gd2 C56 C57 -36.9(3)
C58 Gd2 C56 C61 -158.4(4)
C58 Gd2 C57 C56 113.8(4)
C58 Gd2 C57 C62 -122.6(5)
C58 Gd2 C59 C55 -113.3(4)
C58 Gd2 C59 C64 124.4(5)
C59 Gd2 N4 C15 -53.3(3)
C59 Gd2 N4 C19 141.0(3)
C59 Gd2 N5 C7 -72.3(3)
C59 Gd2 N5 C8 109.7(3)
C59 Gd2 N6 C20 39.7(3)
C59 Gd2 N6 C24 -129.4(3)
C59 Gd2 C45 C46 173.5(3)
C59 Gd2 C45 C49 -72.3(3)
C59 Gd2 C45 C50 49.6(4)
C59 Gd2 C46 C45 -7.9(3)
C59 Gd2 C46 C47 -121.2(3)
C59 Gd2 C46 C51 117.9(3)
C59 Gd2 C47 C46 84.4(3)
C59 Gd2 C47 C48 -28.5(3)
C59 Gd2 C47 C52 -153.3(3)
C59 Gd2 C48 C47 159.5(2)
C59 Gd2 C48 C49 45.4(3)
C59 Gd2 C48 C53 -77.1(4)
C59 Gd2 C49 C45 108.5(3)
C59 Gd2 C49 C48 -137.5(3)
C59 Gd2 C49 C54 -16.1(4)
C59 Gd2 C55 C56 -112.8(4)
C59 Gd2 C55 C60 121.4(5)
C59 Gd2 C56 C55 37.8(2)
C59 Gd2 C56 C57 -76.5(3)
C59 Gd2 C56 C61 162.1(4)
C59 Gd2 C57 C56 77.4(3)
C59 Gd2 C57 C58 -36.4(2)
C59 Gd2 C57 C62 -158.9(4)
C59 Gd2 C58 C57 114.9(4)
C59 Gd2 C58 C63 -122.5(5)
C59 C55 C56 Gd2 -70.0(3)
C59 C55 C56 C57 -2.2(5)
C59 C55 C56 C61 168.9(4)
C60 C55 C56 Gd2 118.7(4)
C60 C55 C56 C57 -173.5(4)
C60 C55 C56 C61 -2.4(7)
C60 C55 C59 Gd2 -117.9(4)
C60 C55 C59 C58 172.6(4)
C60 C55 C59 C64 2.3(7)
C61 C56 C57 Gd2 122.0(4)
C61 C56 C57 C58 -168.8(4)
C61 C56 C57 C62 4.7(7)
C62 C57 C58 Gd2 117.9(4)
C62 C57 C58 C59 -175.7(4)
C62 C57 C58 C63 -6.8(7)
C63 C58 C59 Gd2 124.3(4)
C63 C58 C59 C55 -168.2(4)
C63 C58 C59 C64 2.0(7)
C65 C66 C67 C68 -1.5(7)
C66 C65 C70 C69 1.1(6)
C66 C65 B1 C71 -173.7(4)
C66 C65 B1 C77 64.3(5)
C66 C65 B1 C83 -56.5(5)
C66 C67 C68 C69 2.1(7)
C67 C68 C69 C70 -1.1(7)
C68 C69 C70 C65 -0.5(7)
C70 C65 C66 C67 -0.1(6)
C70 C65 B1 C71 9.9(6)
C70 C65 B1 C77 -112.2(5)
C70 C65 B1 C83 127.1(5)
C71 C72 C73 C74 -0.4(7)
C72 C71 C76 C75 3.5(7)
C72 C71 B1 C65 -134.8(4)
C72 C71 B1 C77 -18.3(6)
C72 C71 B1 C83 104.4(5)
C72 C73 C74 C75 1.5(8)
C73 C74 C75 C76 -0.1(8)
C74 C75 C76 C71 -2.6(8)
C76 C71 C72 C73 -2.0(7)
C76 C71 B1 C65 50.2(6)
C76 C71 B1 C77 166.7(4)
C76 C71 B1 C83 -70.6(5)
C77 C78 C79 C80 -0.6(8)
C78 C77 C82 C81 -0.5(7)
C78 C77 B1 C65 -102.5(5)
C78 C77 B1 C71 136.3(4)
C78 C77 B1 C83 17.6(6)
C78 C79 C80 C81 0.2(8)
C79 C80 C81 C82 0.0(7)
C80 C81 C82 C77 0.1(7)
C82 C77 C78 C79 0.7(7)
C82 C77 B1 C65 70.9(5)
C82 C77 B1 C71 -50.4(6)
C82 C77 B1 C83 -169.1(4)
C83 C84 C85 C86 -0.8(9)
C84 C83 C88 C87 -1.2(7)
C84 C83 B1 C65 164.8(4)
C84 C83 B1 C71 -73.9(5)
C84 C83 B1 C77 49.3(6)
C84 C85 C86 C87 -1.0(8)
C85 C86 C87 C88 1.5(8)
C86 C87 C88 C83 -0.4(7)
C88 C83 C84 C85 1.8(7)
C88 C83 B1 C65 -19.8(6)
C88 C83 B1 C71 101.5(5)
C88 C83 B1 C77 -135.3(4)
B1 C65 C66 C67 -176.9(4)
B1 C65 C70 C69 177.7(4)
B1 C71 C72 C73 -177.2(4)
B1 C71 C76 C75 178.9(5)
B1 C77 C78 C79 174.4(4)
B1 C77 C82 C81 -174.3(4)
B1 C83 C84 C85 177.7(5)
B1 C83 C88 C87 -176.9(4)
